data_7132850
loop_
_publ_author_name
'Ma, Lei'
'Pan, Xiaowei'
'Hong, Dongjing'
'Fang, Huayi'
'Cui, Peng'

_publ_section_title
;
 A scandium metalloligand supported Ni(0) complex with a
 heterobimetallocycle: versatile reactivity with unsaturated bonds.
;
_journal_issue 31
_journal_name_full 'Chemical communications (Cambridge, England)'
_journal_page_first 4222
_journal_page_last 4225
_journal_paper_doi 10.1039/d4cc00547c
_journal_volume 60
_journal_year 2024
_chemical_formula_moiety 'C94 H118 N10 Ni2 O2 P4 Sc2, 4(C6 H6)'
_chemical_formula_sum 'C118 H142 N10 Ni2 O2 P4 Sc2'
_chemical_formula_weight 2063.63
_space_group_crystal_system monoclinic
_space_group_IT_number 15
_space_group_name_Hall '-C 2yc'
_space_group_name_H-M_alt 'C 1 2/c 1'
_atom_sites_solution_hydrogens geom
_audit_creation_date 2023-12-20
_audit_creation_method
;
Olex2 1.5
(compiled 2022.04.07 svn.rca3783a0 for OlexSys, GUI svn.r6498)
;
_audit_update_record
;
2023-12-20 deposited with the CCDC.	2024-03-15 downloaded from the CCDC.
;
_cell_angle_alpha 90
_cell_angle_beta 109.45(3)
_cell_angle_gamma 90
_cell_formula_units_Z 4
_cell_length_a 28.918(6)
_cell_length_b 11.542(2)
_cell_length_c 36.001(7)
_cell_measurement_reflns_used 7850
_cell_measurement_temperature 293.15
_cell_measurement_theta_max 23.662
_cell_measurement_theta_min 2.205
_cell_volume 11330(4)
_computing_cell_refinement 'SAINT v8.37A (Bruker, 2015)'
_computing_data_collection 'Bruker SMART APEX II diffractometer'
_computing_data_reduction 'SAINT v8.37A (Bruker, 2015)'
_computing_molecular_graphics 'Olex2 1.5 (Dolomanov et al., 2009)'
_computing_publication_material 'Olex2 1.5 (Dolomanov et al., 2009)'
_computing_structure_refinement 'SHELXL 2019/3 (Sheldrick, 2015)'
_computing_structure_solution 'SHELXT 2014/5 (Sheldrick, 2014)'
_diffrn_ambient_temperature 293.15
_diffrn_detector 'CCD area detector'
_diffrn_measured_fraction_theta_full 0.999
_diffrn_measured_fraction_theta_max 0.985
_diffrn_measurement_device 'three-circle diffractometer'
_diffrn_measurement_device_type 'Bruker SMART APEX II 293K'
_diffrn_measurement_method '\f and \w scans'
_diffrn_radiation_monochromator graphite
_diffrn_radiation_probe x-ray
_diffrn_radiation_type MoK\a
_diffrn_radiation_wavelength 0.71073
_diffrn_reflns_av_R_equivalents 0.0718
_diffrn_reflns_av_unetI/netI 0.0863
_diffrn_reflns_Laue_measured_fraction_full 0.999
_diffrn_reflns_Laue_measured_fraction_max 0.985
_diffrn_reflns_limit_h_max 37
_diffrn_reflns_limit_h_min -37
_diffrn_reflns_limit_k_max 14
_diffrn_reflns_limit_k_min -14
_diffrn_reflns_limit_l_max 46
_diffrn_reflns_limit_l_min -41
_diffrn_reflns_number 48798
_diffrn_reflns_point_group_measured_fraction_full 0.999
_diffrn_reflns_point_group_measured_fraction_max 0.985
_diffrn_reflns_theta_full 25.242
_diffrn_reflns_theta_max 27.526
_diffrn_reflns_theta_min 1.200
_diffrn_source 'sealed X-ray tube'
_diffrn_source_target Mo
_exptl_absorpt_coefficient_mu 0.551
_exptl_absorpt_correction_T_max 0.7456
_exptl_absorpt_correction_T_min 0.4728
_exptl_absorpt_correction_type multi-scan
_exptl_absorpt_process_details
;
SADABS-2016/2 (Bruker,2016/2) was used for absorption correction.
wR2(int) was 0.0971 before and 0.0495 after correction.
The Ratio of minimum to maximum transmission is 0.6341.
The \l/2 correction factor is Not present.
;
_exptl_crystal_colour black
_exptl_crystal_colour_primary black
_exptl_crystal_density_diffrn 1.210
_exptl_crystal_description block
_exptl_crystal_F_000 4376
_exptl_crystal_size_max 0.15
_exptl_crystal_size_mid 0.13
_exptl_crystal_size_min 0.12
_refine_diff_density_max 0.363
_refine_diff_density_min -0.238
_refine_diff_density_rms 0.042
_refine_ls_extinction_method none
_refine_ls_goodness_of_fit_ref 0.960
_refine_ls_hydrogen_treatment constr
_refine_ls_matrix_type full
_refine_ls_number_parameters 1096
_refine_ls_number_reflns 12844
_refine_ls_number_restraints 1761
_refine_ls_restrained_S_all 0.951
_refine_ls_R_factor_all 0.1479
_refine_ls_R_factor_gt 0.0520
_refine_ls_shift/su_max 0.001
_refine_ls_shift/su_mean 0.000
_refine_ls_structure_factor_coef Fsqd
_refine_ls_weighting_details 'w=1/[\s^2^(Fo^2^)+(0.0652P)^2^] where P=(Fo^2^+2Fc^2^)/3'
_refine_ls_weighting_scheme calc
_refine_ls_wR_factor_gt 0.1171
_refine_ls_wR_factor_ref 0.1473
_reflns_Friedel_coverage 0.000
_reflns_number_gt 5597
_reflns_number_total 12844
_reflns_threshold_expression 'I > 2\s(I)'
_cod_data_source_file d4cc00547c2.cif
_cod_data_source_block 6
_cod_depositor_comments 'Adding full bibliography for 7132845--7132851.cif.'
_cod_database_code 7132850
_shelx_shelxl_version_number 2019/3
_shelx_space_group_comment
;
The symmetry employed for this shelxl refinement is uniquely defined
by the following loop, which should always be used as a source of
symmetry information in preference to the above space-group names.
They are only intended as comments.
;
_shelx_estimated_absorpt_t_max 0.937
_shelx_estimated_absorpt_t_min 0.922
_olex2_refinement_description
;
1. Fixed Uiso
 At 1.2 times of:
  All C(H) groups, All C(H,H) groups
 At 1.5 times of:
  All C(H,H,H) groups
2. Restrained distances
 C59-C58 = C58-C57 = C57-C56 = C56-C55 = C55-C54 = C59-C54
 1.39 with sigma of 0.01
 C52-C51 = C53-C52 = C53-C48 = C49-C48 = C50-C49 = C51-C50
 1.39 with sigma of 0.01
 C53A-C52A = C53A-C48A = C49A-C48A = C50A-C49A = C51A-C50A = C52A-C51A
 1.39 with sigma of 0.01
 C54-C56 \\sim C55-C57 \\sim C56-C58 \\sim C57-C59 \\sim C58-C54 \\sim C59-C55
 with sigma of 0.02
 Ni1-P1A \\sim Ni1-P1
 with sigma of 0.02
 Sc1-O1A \\sim Sc1-O1
 with sigma of 0.02
 C35-C34 \\sim C35-C34A
 with sigma of 0.02
 Sc1-N2 \\sim Sc1-N2A
 with sigma of 0.02
 Sc1-N1 \\sim Sc1-N1A
 with sigma of 0.02
3. Restrained planarity
 C54, C55, C56, C57, C58, C59
 with sigma of 0.1
4. Uiso/Uaniso restraints and constraints
C48 \\sim C49 \\sim C50 \\sim C51 \\sim C52 \\sim C53 \\sim C49A \\sim C48A
\\sim C53A \\sim C50A \\sim C52A \\sim C51A: within 2A with sigma of 0.01 and
sigma for terminal atoms of 0.02 within 2A
C54 \\sim C55 \\sim C56 \\sim C57 \\sim C58 \\sim C59 \\sim C54A \\sim C55A
\\sim C56A \\sim C57A \\sim C58A \\sim C59A: within 2A with sigma of 0.01 and
sigma for terminal atoms of 0.02 within 2A
N1 \\sim N3 \\sim C1 \\sim C2 \\sim C3 \\sim C4 \\sim C5 \\sim C19 \\sim C20
\\sim C21 \\sim C22 \\sim C23 \\sim C24 \\sim C25 \\sim C26 \\sim C29 \\sim N1A
\\sim N3A \\sim C1A \\sim C2A \\sim C3A \\sim C4A \\sim C5A \\sim C19A \\sim
C20A \\sim C21A \\sim C22A \\sim C23A \\sim C24A \\sim C25A \\sim C26A \\sim
C29A \\sim N2 \\sim C34 \\sim N2A \\sim C34A \\sim O1 \\sim C6 \\sim C7 \\sim
C8 \\sim C9 \\sim C10 \\sim C11 \\sim C12 \\sim C13 \\sim C14 \\sim C15 \\sim
C16 \\sim C17 \\sim C18 \\sim C27 \\sim C32 \\sim O1A \\sim C6A \\sim C7A \\sim
C8A \\sim C9A \\sim C10A \\sim C11A \\sim C12A \\sim C13A \\sim C14A \\sim C15A
\\sim C16A \\sim C17A \\sim C18A \\sim C27A \\sim C32A \\sim P1 \\sim C28 \\sim
C31 \\sim P1A \\sim C31A \\sim C30 \\sim C33 \\sim C30A \\sim C33A \\sim Sc1
\\sim Ni1 \\sim C35: within 2A with sigma of 0.01 and sigma for terminal atoms
of 0.02 within 2A
5. Same fragment restrains
{P1A, O1A, N1A, N2A, N3A, C1A, C2A, C3A, C4A, C5A, C6A, C7A, C8A, C9A, C10A,
C11A, C12A, C13A, C14A, C15A, C16A, C17A, C18A, C19A, C20A, C21A, C22A, C23A,
C24A, C25A, C26A, C27A, C28A, C29A, C30A, C31A, C32A, C33A, C34A} sigma for
1-2: 0.02, 1-3: 0.04
as in
{P1, O1, N1, N2, N3, C1, C2, C3, C4, C5, C6, C7, C8, C9, C10, C11, C12, C13,
C14, C15, C16, C17, C18, C19, C20, C21, C22, C23, C24, C25, C26, C27, C28, C29,
C30, C31, C32, C33, C34}
{C48A, C49A, C50A, C51A, C52A, C53A} sigma for 1-2: 0.02, 1-3: 0.02
as in
{C48, C49, C50, C51, C52, C53}
{C54A, C55A, C56A, C57A, C58A, C59A} sigma for 1-2: 0.02, 1-3: 0.04
as in
{C54, C55, C56, C57, C58, C59}
6. Others
 Sof(C54A)=Sof(H54A)=Sof(C55A)=Sof(H55A)=Sof(C56A)=Sof(H56A)=Sof(C57A)=
 Sof(H57A)=Sof(C58A)=Sof(H58A)=Sof(C59A)=Sof(H59A)=1-FVAR(1)
 Sof(C54)=Sof(H54)=Sof(C55)=Sof(H55)=Sof(C56)=Sof(H56)=Sof(C57)=Sof(H57)=
 Sof(C58)=Sof(H58)=Sof(C59)=Sof(H59)=FVAR(1)
 Sof(P1A)=Sof(O1A)=Sof(N1A)=Sof(N2A)=Sof(N3A)=Sof(C1A)=Sof(C2A)=Sof(H2A)=
 Sof(C3A)=Sof(H3A)=Sof(C4A)=Sof(H4A)=Sof(C5A)=Sof(C6A)=Sof(C7A)=Sof(C8A)=
 Sof(H8A)=Sof(C9A)=Sof(H9A)=Sof(C10A)=Sof(H10A)=Sof(C11A)=Sof(H11A)=Sof(C12A)=
 Sof(H12A)=Sof(C13A)=Sof(C14A)=Sof(H14A)=Sof(C15A)=Sof(H15A)=Sof(C16A)=
 Sof(H16A)=Sof(C17A)=Sof(H17A)=Sof(C18A)=Sof(H18A)=Sof(C19A)=Sof(H19C)=
 Sof(H19D)=Sof(C20A)=Sof(H20C)=Sof(H20D)=Sof(C21A)=Sof(C22A)=Sof(H22A)=
 Sof(C23A)=Sof(H23A)=Sof(C24A)=Sof(H24A)=Sof(C25A)=Sof(H25A)=Sof(C26A)=
 Sof(C27A)=Sof(H27C)=Sof(H27D)=Sof(C28A)=Sof(H28A)=Sof(C29A)=Sof(H29D)=
 Sof(H29E)=Sof(H29F)=Sof(C30A)=Sof(H30D)=Sof(H30E)=Sof(H30F)=Sof(C31A)=
 Sof(H31A)=Sof(C32A)=Sof(H32D)=Sof(H32E)=Sof(H32F)=Sof(C33A)=Sof(H33D)=
 Sof(H33E)=Sof(H33F)=Sof(C34A)=Sof(H34C)=Sof(H34D)=1-FVAR(2)
 Sof(P1)=Sof(O1)=Sof(N1)=Sof(N2)=Sof(N3)=Sof(C1)=Sof(C2)=Sof(H2)=Sof(C3)=
 Sof(H3)=Sof(C4)=Sof(H4)=Sof(C5)=Sof(C6)=Sof(C7)=Sof(C8)=Sof(H8)=Sof(C9)=
 Sof(H9)=Sof(C10)=Sof(H10)=Sof(C11)=Sof(H11)=Sof(C12)=Sof(H12)=Sof(C13)=
 Sof(C14)=Sof(H14)=Sof(C15)=Sof(H15)=Sof(C16)=Sof(H16)=Sof(C17)=Sof(H17)=
 Sof(C18)=Sof(H18)=Sof(C19)=Sof(H19A)=Sof(H19B)=Sof(C20)=Sof(H20A)=Sof(H20B)=
 Sof(C21)=Sof(C22)=Sof(H22)=Sof(C23)=Sof(H23)=Sof(C24)=Sof(H24)=Sof(C25)=
 Sof(H25)=Sof(C26)=Sof(C27)=Sof(H27A)=Sof(H27B)=Sof(C28)=Sof(H28)=Sof(C29)=
 Sof(H29A)=Sof(H29B)=Sof(H29C)=Sof(C30)=Sof(H30A)=Sof(H30B)=Sof(H30C)=Sof(C31)=
 Sof(H31)=Sof(C32)=Sof(H32A)=Sof(H32B)=Sof(H32C)=Sof(C33)=Sof(H33A)=Sof(H33B)=
 Sof(H33C)=Sof(C34)=Sof(H34A)=Sof(H34B)=FVAR(2)
 Sof(C48A)=Sof(H48A)=Sof(C49A)=Sof(H49A)=Sof(C50A)=Sof(H50A)=Sof(C51A)=
 Sof(H51A)=Sof(C52A)=Sof(H52A)=Sof(C53A)=Sof(H53A)=1-FVAR(3)
 Sof(C48)=Sof(H48)=Sof(C49)=Sof(H49)=Sof(C50)=Sof(H50)=Sof(C51)=Sof(H51)=
 Sof(C52)=Sof(H52)=Sof(C53)=Sof(H53)=FVAR(3)
7.a Ternary CH refined with riding coordinates:
 C42(H42), C45(H45), C28(H28), C31(H31), C28A(H28A), C31A(H31A)
7.b Secondary CH2 refined with riding coordinates:
 C41(H41A,H41B), C19(H19A,H19B), C20(H20A,H20B), C27(H27A,H27B), C34(H34A,
 H34B), C19A(H19C,H19D), C20A(H20C,H20D), C27A(H27C,H27D), C34A(H34C,H34D)
7.c Aromatic/amide H refined with riding coordinates:
 C36(H36), C37(H37), C38(H38), C39(H39), C2(H2), C3(H3), C4(H4), C8(H8),
 C9(H9), C10(H10), C11(H11), C12(H12), C14(H14), C15(H15), C16(H16), C17(H17),
 C18(H18), C22(H22), C23(H23), C24(H24), C25(H25), C2A(H2A), C3A(H3A), C4A(H4A),
  C8A(H8A), C9A(H9A), C10A(H10A), C11A(H11A), C12A(H12A), C14A(H14A),
 C15A(H15A), C16A(H16A), C17A(H17A), C18A(H18A), C22A(H22A), C23A(H23A),
 C24A(H24A), C25A(H25A), C48(H48), C49(H49), C50(H50), C51(H51), C52(H52),
 C53(H53), C54(H54), C55(H55), C56(H56), C57(H57), C58(H58), C59(H59),
 C54A(H54A), C55A(H55A), C56A(H56A), C57A(H57A), C58A(H58A), C59A(H59A),
 C48A(H48A), C49A(H49A), C50A(H50A), C51A(H51A), C52A(H52A), C53A(H53A)
7.d Idealised Me refined as rotating group:
 C43(H43A,H43B,H43C), C44(H44A,H44B,H44C), C46(H46A,H46B,H46C), C47(H47A,H47B,
 H47C), C29(H29A,H29B,H29C), C30(H30A,H30B,H30C), C32(H32A,H32B,H32C), C33(H33A,
 H33B,H33C), C29A(H29D,H29E,H29F), C30A(H30D,H30E,H30F), C32A(H32D,H32E,H32F),
 C33A(H33D,H33E,H33F)
;
_olex2_submission_special_instructions 'No special instructions were received'

loop_
_space_group_symop_operation_xyz
'x, y, z'
'-x, y, -z+1/2'
'x+1/2, y+1/2, z'
'-x+1/2, y+1/2, -z+1/2'
'-x, -y, -z'
'x, -y, z-1/2'
'-x+1/2, -y+1/2, -z'
'x+1/2, -y+1/2, z-1/2'

loop_
_atom_site_label
_atom_site_type_symbol
_atom_site_fract_x
_atom_site_fract_y
_atom_site_fract_z
_atom_site_U_iso_or_equiv
_atom_site_adp_type
_atom_site_occupancy
_atom_site_site_symmetry_order
_atom_site_calc_flag
_atom_site_refinement_flags_posn
_atom_site_refinement_flags_adp
_atom_site_refinement_flags_occupancy
_atom_site_disorder_assembly
_atom_site_disorder_group
Ni1 Ni 0.58451(2) 0.60190(3) 0.28870(2) 0.07102(17) Uani 1 1 d D . . . .
Sc1 Sc 0.65074(2) 0.67615(5) 0.36927(2) 0.0628(2) Uani 1 1 d D U . . .
P2 P 0.59112(3) 0.43992(7) 0.32142(2) 0.0603(2) Uani 1 1 d . . . . .
N4 N 0.61563(9) 0.5449(2) 0.39225(7) 0.0590(7) Uani 1 1 d . . . . .
N5 N 0.52050(10) 0.6067(2) 0.25821(8) 0.0810(10) Uani 1 1 d . . . . .
C35 C 0.57924(13) 0.6384(3) 0.43534(12) 0.0755(10) Uani 1 1 d D U . . .
C36 C 0.56573(15) 0.6380(4) 0.46904(16) 0.1052(14) Uani 1 1 d . . . . .
H36 H 0.551106 0.703378 0.475383 0.126 Uiso 1 1 calc R U . . .
C37 C 0.57370(18) 0.5421(5) 0.49309(15) 0.1156(16) Uani 1 1 d . . . . .
H37 H 0.563709 0.542309 0.515112 0.139 Uiso 1 1 calc R U . . .
C38 C 0.59615(17) 0.4474(4) 0.48466(13) 0.0992(13) Uani 1 1 d . . . . .
H38 H 0.601953 0.383277 0.501239 0.119 Uiso 1 1 calc R U . . .
C39 C 0.61038(13) 0.4452(3) 0.45184(10) 0.0717(10) Uani 1 1 d . . . . .
H39 H 0.625564 0.379246 0.446543 0.086 Uiso 1 1 calc R U . . .
C40 C 0.60251(11) 0.5410(3) 0.42591(9) 0.0610(8) Uani 1 1 d . . . . .
C41 C 0.62195(12) 0.4328(2) 0.37530(8) 0.0594(8) Uani 1 1 d . . . . .
H41A H 0.607681 0.371448 0.386410 0.071 Uiso 1 1 calc R U . . .
H41B H 0.656564 0.416326 0.381257 0.071 Uiso 1 1 calc R U . . .
C42 C 0.53035(12) 0.3766(3) 0.31625(10) 0.0677(9) Uani 1 1 d . . . . .
H42 H 0.511502 0.377486 0.288029 0.081 Uiso 1 1 calc R U . . .
C43 C 0.53004(14) 0.2498(3) 0.33000(11) 0.0965(12) Uani 1 1 d . . . . .
H43A H 0.546765 0.201519 0.316832 0.145 Uiso 1 1 calc R U . . .
H43B H 0.496784 0.223771 0.323768 0.145 Uiso 1 1 calc R U . . .
H43C H 0.546378 0.245301 0.357949 0.145 Uiso 1 1 calc R U . . .
C44 C 0.50236(13) 0.4538(3) 0.33623(11) 0.0884(11) Uani 1 1 d . . . . .
H44A H 0.518832 0.453301 0.364202 0.133 Uiso 1 1 calc R U . . .
H44B H 0.469601 0.424773 0.330489 0.133 Uiso 1 1 calc R U . . .
H44C H 0.501116 0.531570 0.326501 0.133 Uiso 1 1 calc R U . . .
C45 C 0.62230(13) 0.3222(3) 0.30386(9) 0.0703(9) Uani 1 1 d . . . . .
H45 H 0.624934 0.255358 0.321252 0.084 Uiso 1 1 calc R U . . .
C46 C 0.67456(14) 0.3585(3) 0.30705(11) 0.0936(12) Uani 1 1 d . . . . .
H46A H 0.673171 0.425271 0.290798 0.140 Uiso 1 1 calc R U . . .
H46B H 0.690371 0.296002 0.298405 0.140 Uiso 1 1 calc R U . . .
H46C H 0.692816 0.377075 0.333948 0.140 Uiso 1 1 calc R U . . .
C47 C 0.59284(15) 0.2832(3) 0.26146(10) 0.0992(13) Uani 1 1 d . . . . .
H47A H 0.560935 0.257185 0.260505 0.149 Uiso 1 1 calc R U . . .
H47B H 0.609837 0.221083 0.253828 0.149 Uiso 1 1 calc R U . . .
H47C H 0.589458 0.347263 0.243730 0.149 Uiso 1 1 calc R U . . .
P1 P 0.6362(3) 0.7147(6) 0.2690(3) 0.0750(17) Uani 0.445(6) 1 d D U P A 1
O1 O 0.7123(4) 0.5891(14) 0.3745(6) 0.062(2) Uani 0.445(6) 1 d D U P A 1
N1 N 0.7117(5) 0.748(2) 0.4222(6) 0.057(2) Uani 0.445(6) 1 d D U P A 1
N2 N 0.6165(5) 0.8082(11) 0.4043(4) 0.070(2) Uani 0.445(6) 1 d D U P A 1
N3 N 0.6646(5) 0.8254(10) 0.3382(4) 0.069(3) Uani 0.445(6) 1 d D U P A 1
C1 C 0.7572(6) 0.728(2) 0.4221(7) 0.059(2) Uani 0.445(6) 1 d D U P A 1
C2 C 0.7973(6) 0.7927(18) 0.4455(5) 0.064(3) Uani 0.445(6) 1 d D U P A 1
H2 H 0.828757 0.777790 0.445259 0.077 Uiso 0.445(6) 1 calc R U P A 1
C3 C 0.7890(6) 0.8776(17) 0.4688(5) 0.066(3) Uani 0.445(6) 1 d D U P A 1
H3 H 0.815283 0.920597 0.484869 0.079 Uiso 0.445(6) 1 calc R U P A 1
C4 C 0.7425(5) 0.9008(15) 0.4689(5) 0.061(3) Uani 0.445(6) 1 d D U P A 1
H4 H 0.736821 0.960107 0.484253 0.074 Uiso 0.445(6) 1 calc R U P A 1
C5 C 0.7041(5) 0.8329(19) 0.4452(7) 0.059(3) Uani 0.445(6) 1 d D U P A 1
C6 C 0.7596(5) 0.6252(13) 0.3956(4) 0.0668(19) Uani 0.445(6) 1 d D U P A 1
C7 C 0.7869(6) 0.532(2) 0.4260(9) 0.070(2) Uani 0.445(6) 1 d D U P A 1
C8 C 0.7629(6) 0.4445(18) 0.4371(7) 0.072(3) Uani 0.445(6) 1 d D U P A 1
H8 H 0.728939 0.438924 0.426391 0.087 Uiso 0.445(6) 1 calc R U P A 1
C9 C 0.7894(4) 0.3628(13) 0.4647(5) 0.080(3) Uani 0.445(6) 1 d D U P A 1
H9 H 0.773364 0.302509 0.472482 0.096 Uiso 0.445(6) 1 calc R U P A 1
C10 C 0.8391(4) 0.3728(11) 0.4801(4) 0.083(3) Uani 0.445(6) 1 d D U P A 1
H10 H 0.857014 0.319702 0.498736 0.100 Uiso 0.445(6) 1 calc R U P A 1
C11 C 0.8630(5) 0.4618(11) 0.4680(4) 0.093(3) Uani 0.445(6) 1 d D U P A 1
H11 H 0.896945 0.467237 0.478836 0.111 Uiso 0.445(6) 1 calc R U P A 1
C12 C 0.8377(6) 0.5428(12) 0.4403(5) 0.088(3) Uani 0.445(6) 1 d D U P A 1
H12 H 0.853791 0.601254 0.431647 0.106 Uiso 0.445(6) 1 calc R U P A 1
C13 C 0.7922(7) 0.6458(12) 0.3703(5) 0.087(2) Uani 0.445(6) 1 d D U P A 1
C14 C 0.8120(5) 0.7519(12) 0.3658(4) 0.097(3) Uani 0.445(6) 1 d D U P A 1
H14 H 0.806938 0.816700 0.379287 0.116 Uiso 0.445(6) 1 calc R U P A 1
C15 C 0.8402(5) 0.7609(12) 0.3403(4) 0.114(3) Uani 0.445(6) 1 d D U P A 1
H15 H 0.854682 0.830993 0.337690 0.137 Uiso 0.445(6) 1 calc R U P A 1
C16 C 0.8458(5) 0.6696(12) 0.3205(4) 0.119(3) Uani 0.445(6) 1 d D U P A 1
H16 H 0.862118 0.678779 0.302371 0.143 Uiso 0.445(6) 1 calc R U P A 1
C17 C 0.8287(5) 0.5608(11) 0.3250(4) 0.117(3) Uani 0.445(6) 1 d D U P A 1
H17 H 0.833322 0.497901 0.310514 0.140 Uiso 0.445(6) 1 calc R U P A 1
C18 C 0.8040(5) 0.5489(12) 0.3523(3) 0.101(3) Uani 0.445(6) 1 d D U P A 1
H18 H 0.795444 0.475484 0.358471 0.121 Uiso 0.445(6) 1 calc R U P A 1
C19 C 0.6520(5) 0.8434(13) 0.4432(4) 0.064(3) Uani 0.445(6) 1 d D U P A 1
H19A H 0.645558 0.923176 0.448408 0.077 Uiso 0.445(6) 1 calc R U P A 1
H19B H 0.646838 0.795554 0.463584 0.077 Uiso 0.445(6) 1 calc R U P A 1
C20 C 0.6035(5) 0.9121(12) 0.3773(4) 0.077(3) Uani 0.445(6) 1 d D U P A 1
H20A H 0.584626 0.885741 0.351055 0.092 Uiso 0.445(6) 1 calc R U P A 1
H20B H 0.582466 0.962639 0.386225 0.092 Uiso 0.445(6) 1 calc R U P A 1
C21 C 0.6454(5) 0.9801(10) 0.3750(4) 0.075(3) Uani 0.445(6) 1 d D U P A 1
C22 C 0.6558(4) 1.0885(10) 0.3930(3) 0.080(2) Uani 0.445(6) 1 d D U P A 1
H22 H 0.636403 1.117581 0.406869 0.096 Uiso 0.445(6) 1 calc R U P A 1
C23 C 0.6948(5) 1.1524(11) 0.3904(4) 0.082(3) Uani 0.445(6) 1 d D U P A 1
H23 H 0.702948 1.221604 0.404275 0.098 Uiso 0.445(6) 1 calc R U P A 1
C24 C 0.7221(4) 1.1160(10) 0.3674(3) 0.089(3) Uani 0.445(6) 1 d D U P A 1
H24 H 0.746514 1.163569 0.364330 0.107 Uiso 0.445(6) 1 calc R U P A 1
C25 C 0.7130(5) 1.0067(9) 0.3486(4) 0.081(3) Uani 0.445(6) 1 d D U P A 1
H25 H 0.731639 0.981071 0.333595 0.097 Uiso 0.445(6) 1 calc R U P A 1
C26 C 0.6750(5) 0.9371(10) 0.3533(4) 0.072(2) Uani 0.445(6) 1 d D U P A 1
C27 C 0.6838(4) 0.7960(10) 0.3063(3) 0.075(3) Uani 0.445(6) 1 d D U P A 1
H27A H 0.713304 0.749461 0.316433 0.090 Uiso 0.445(6) 1 calc R U P A 1
H27B H 0.691863 0.866042 0.294834 0.090 Uiso 0.445(6) 1 calc R U P A 1
C28 C 0.6047(6) 0.8313(12) 0.2351(4) 0.091(3) Uani 0.445(6) 1 d D U P A 1
H28 H 0.629642 0.873067 0.227495 0.109 Uiso 0.445(6) 1 calc R U P A 1
C29 C 0.5809(8) 0.9185(18) 0.2552(6) 0.109(6) Uani 0.445(6) 1 d D U P A 1
H29A H 0.557425 0.879468 0.264340 0.164 Uiso 0.445(6) 1 calc R U P A 1
H29B H 0.564767 0.977838 0.236795 0.164 Uiso 0.445(6) 1 calc R U P A 1
H29C H 0.605778 0.952948 0.277219 0.164 Uiso 0.445(6) 1 calc R U P A 1
C30 C 0.5662(7) 0.7865(19) 0.1968(5) 0.115(6) Uani 0.445(6) 1 d D U P A 1
H30A H 0.580918 0.729596 0.184827 0.173 Uiso 0.445(6) 1 calc R U P A 1
H30B H 0.554347 0.849991 0.178906 0.173 Uiso 0.445(6) 1 calc R U P A 1
H30C H 0.539290 0.752142 0.202845 0.173 Uiso 0.445(6) 1 calc R U P A 1
C31 C 0.6774(5) 0.6389(11) 0.2461(4) 0.100(3) Uani 0.445(6) 1 d D U P A 1
H31 H 0.700447 0.594015 0.267379 0.120 Uiso 0.445(6) 1 calc R U P A 1
C32 C 0.7093(5) 0.7200(13) 0.2305(5) 0.123(4) Uani 0.445(6) 1 d D U P A 1
H32A H 0.689512 0.753992 0.206068 0.184 Uiso 0.445(6) 1 calc R U P A 1
H32B H 0.735413 0.676123 0.226362 0.184 Uiso 0.445(6) 1 calc R U P A 1
H32C H 0.722960 0.780060 0.249431 0.184 Uiso 0.445(6) 1 calc R U P A 1
C33 C 0.6508(6) 0.5523(15) 0.2157(6) 0.122(5) Uani 0.445(6) 1 d D U P A 1
H33A H 0.629197 0.507506 0.225358 0.183 Uiso 0.445(6) 1 calc R U P A 1
H33B H 0.674060 0.501736 0.210188 0.183 Uiso 0.445(6) 1 calc R U P A 1
H33C H 0.632005 0.591805 0.192031 0.183 Uiso 0.445(6) 1 calc R U P A 1
C34 C 0.5739(6) 0.7504(13) 0.4114(5) 0.081(3) Uani 0.445(6) 1 d D U P A 1
H34A H 0.549868 0.735032 0.385763 0.097 Uiso 0.445(6) 1 calc R U P A 1
H34B H 0.559431 0.807380 0.424046 0.097 Uiso 0.445(6) 1 calc R U P A 1
P1A P 0.6225(2) 0.7406(5) 0.2711(2) 0.0773(14) Uani 0.555(6) 1 d D U P A 2
O1A O 0.7129(3) 0.6020(12) 0.3734(5) 0.064(2) Uani 0.555(6) 1 d D U P A 2
N1A N 0.7082(4) 0.7489(18) 0.4234(4) 0.057(2) Uani 0.555(6) 1 d D U P A 2
N2A N 0.6112(4) 0.7942(8) 0.4062(3) 0.0665(19) Uani 0.555(6) 1 d D U P A 2
N3A N 0.6519(4) 0.8447(8) 0.3420(3) 0.071(2) Uani 0.555(6) 1 d D U P A 2
C1A C 0.7549(5) 0.7287(17) 0.4259(5) 0.061(2) Uani 0.555(6) 1 d D U P A 2
C2A C 0.7925(5) 0.7906(14) 0.4539(4) 0.064(3) Uani 0.555(6) 1 d D U P A 2
H2A H 0.825148 0.776152 0.456821 0.076 Uiso 0.555(6) 1 calc R U P A 2
C3A C 0.7805(5) 0.8726(13) 0.4768(4) 0.066(3) Uani 0.555(6) 1 d D U P A 2
H3A H 0.805301 0.917284 0.493897 0.079 Uiso 0.555(6) 1 calc R U P A 2
C4A C 0.7328(4) 0.8901(12) 0.4750(4) 0.063(3) Uani 0.555(6) 1 d D U P A 2
H4A H 0.724813 0.943346 0.491264 0.075 Uiso 0.555(6) 1 calc R U P A 2
C5A C 0.6969(4) 0.8241(15) 0.4476(5) 0.057(2) Uani 0.555(6) 1 d D U P A 2
C6A C 0.7605(4) 0.6290(10) 0.3987(3) 0.0651(16) Uani 0.555(6) 1 d D U P A 2
C7A C 0.7843(5) 0.5263(18) 0.4262(7) 0.0693(18) Uani 0.555(6) 1 d D U P A 2
C8A C 0.7532(5) 0.4536(14) 0.4377(6) 0.072(3) Uani 0.555(6) 1 d D U P A 2
H8A H 0.719408 0.463016 0.426497 0.086 Uiso 0.555(6) 1 calc R U P A 2
C9A C 0.7714(3) 0.3673(10) 0.4656(4) 0.083(3) Uani 0.555(6) 1 d D U P A 2
H9A H 0.749636 0.318312 0.472036 0.099 Uiso 0.555(6) 1 calc R U P A 2
C10A C 0.8207(4) 0.3530(9) 0.4839(3) 0.088(3) Uani 0.555(6) 1 d D U P A 2
H10A H 0.832393 0.295164 0.502653 0.106 Uiso 0.555(6) 1 calc R U P A 2
C11A C 0.8526(4) 0.4239(9) 0.4744(3) 0.092(3) Uani 0.555(6) 1 d D U P A 2
H11A H 0.886195 0.414855 0.486600 0.110 Uiso 0.555(6) 1 calc R U P A 2
C12A C 0.8344(5) 0.5112(9) 0.4460(4) 0.085(2) Uani 0.555(6) 1 d D U P A 2
H12A H 0.856509 0.560553 0.440173 0.102 Uiso 0.555(6) 1 calc R U P A 2
C13A C 0.7856(6) 0.6657(10) 0.3691(4) 0.088(2) Uani 0.555(6) 1 d D U P A 2
C14A C 0.7956(4) 0.7806(10) 0.3627(3) 0.100(2) Uani 0.555(6) 1 d D U P A 2
H14A H 0.790236 0.839044 0.378614 0.120 Uiso 0.555(6) 1 calc R U P A 2
C15A C 0.8140(4) 0.8081(10) 0.3319(3) 0.121(3) Uani 0.555(6) 1 d D U P A 2
H15A H 0.822584 0.884286 0.328809 0.146 Uiso 0.555(6) 1 calc R U P A 2
C16A C 0.8193(4) 0.7282(10) 0.3077(3) 0.124(3) Uani 0.555(6) 1 d D U P A 2
H16A H 0.831888 0.749526 0.288100 0.149 Uiso 0.555(6) 1 calc R U P A 2
C17A C 0.8069(4) 0.6136(10) 0.3102(3) 0.125(3) Uani 0.555(6) 1 d D U P A 2
H17A H 0.810256 0.558079 0.292600 0.150 Uiso 0.555(6) 1 calc R U P A 2
C18A C 0.7887(4) 0.5850(10) 0.3413(3) 0.104(2) Uani 0.555(6) 1 d D U P A 2
H18A H 0.778434 0.509440 0.342993 0.124 Uiso 0.555(6) 1 calc R U P A 2
C19A C 0.6445(4) 0.8211(10) 0.4467(3) 0.061(2) Uani 0.555(6) 1 d D U P A 2
H19C H 0.640809 0.762667 0.464900 0.074 Uiso 0.555(6) 1 calc R U P A 2
H19D H 0.635713 0.895604 0.454975 0.074 Uiso 0.555(6) 1 calc R U P A 2
C20A C 0.5919(4) 0.9082(9) 0.3859(3) 0.077(2) Uani 0.555(6) 1 d D U P A 2
H20C H 0.570340 0.892979 0.359235 0.093 Uiso 0.555(6) 1 calc R U P A 2
H20D H 0.572826 0.946974 0.399864 0.093 Uiso 0.555(6) 1 calc R U P A 2
C21A C 0.6321(4) 0.9845(8) 0.3846(3) 0.071(2) Uani 0.555(6) 1 d D U P A 2
C22A C 0.6421(3) 1.0872(7) 0.4061(3) 0.078(2) Uani 0.555(6) 1 d D U P A 2
H22A H 0.622621 1.108482 0.420934 0.093 Uiso 0.555(6) 1 calc R U P A 2
C23A C 0.6803(3) 1.1579(7) 0.4056(3) 0.083(2) Uani 0.555(6) 1 d D U P A 2
H23A H 0.686589 1.225236 0.420691 0.100 Uiso 0.555(6) 1 calc R U P A 2
C24A C 0.7100(4) 1.1306(8) 0.3829(3) 0.078(3) Uani 0.555(6) 1 d D U P A 2
H24A H 0.735350 1.179546 0.382385 0.093 Uiso 0.555(6) 1 calc R U P A 2
C25A C 0.7003(4) 1.0266(7) 0.3609(3) 0.075(2) Uani 0.555(6) 1 d D U P A 2
H25A H 0.719214 1.007615 0.345315 0.090 Uiso 0.555(6) 1 calc R U P A 2
C26A C 0.6623(4) 0.9506(8) 0.3622(3) 0.071(2) Uani 0.555(6) 1 d D U P A 2
C27A C 0.6689(3) 0.8289(8) 0.3086(3) 0.078(2) Uani 0.555(6) 1 d D U P A 2
H27C H 0.700327 0.789677 0.316872 0.093 Uiso 0.555(6) 1 calc R U P A 2
H27D H 0.672741 0.903533 0.297563 0.093 Uiso 0.555(6) 1 calc R U P A 2
C28A C 0.5874(5) 0.8617(9) 0.2406(3) 0.088(4) Uani 0.555(6) 1 d D . P A 2
H28A H 0.610671 0.911988 0.233803 0.106 Uiso 0.555(6) 1 calc R U P A 2
C29A C 0.5623(6) 0.9338(14) 0.2642(5) 0.117(5) Uani 0.555(6) 1 d D U P A 2
H29D H 0.544855 0.996968 0.248320 0.175 Uiso 0.555(6) 1 calc R U P A 2
H29E H 0.586640 0.963719 0.287441 0.175 Uiso 0.555(6) 1 calc R U P A 2
H29F H 0.539731 0.885830 0.271681 0.175 Uiso 0.555(6) 1 calc R U P A 2
C30A C 0.5486(6) 0.8200(14) 0.2017(4) 0.116(5) Uani 0.555(6) 1 d D U P A 2
H30D H 0.528665 0.760751 0.207350 0.174 Uiso 0.555(6) 1 calc R U P A 2
H30E H 0.564913 0.789459 0.184522 0.174 Uiso 0.555(6) 1 calc R U P A 2
H30F H 0.528290 0.884148 0.189053 0.174 Uiso 0.555(6) 1 calc R U P A 2
C31A C 0.6589(4) 0.6761(9) 0.2421(3) 0.098(3) Uani 0.555(6) 1 d D U P A 2
H31A H 0.685799 0.634392 0.261424 0.118 Uiso 0.555(6) 1 calc R U P A 2
C32A C 0.6841(4) 0.7657(11) 0.2235(4) 0.133(4) Uani 0.555(6) 1 d D U P A 2
H32D H 0.698459 0.726930 0.206413 0.199 Uiso 0.555(6) 1 calc R U P A 2
H32E H 0.709226 0.805238 0.243926 0.199 Uiso 0.555(6) 1 calc R U P A 2
H32F H 0.660260 0.820823 0.208566 0.199 Uiso 0.555(6) 1 calc R U P A 2
C33A C 0.6309(5) 0.5844(12) 0.2133(5) 0.127(4) Uani 0.555(6) 1 d D U P A 2
H33D H 0.606143 0.620689 0.191741 0.190 Uiso 0.555(6) 1 calc R U P A 2
H33E H 0.615733 0.531807 0.226423 0.190 Uiso 0.555(6) 1 calc R U P A 2
H33F H 0.653123 0.542434 0.203519 0.190 Uiso 0.555(6) 1 calc R U P A 2
C34A C 0.5656(4) 0.7358(11) 0.4070(4) 0.078(2) Uani 0.555(6) 1 d D U P A 2
H34C H 0.545132 0.790503 0.414866 0.093 Uiso 0.555(6) 1 calc R U P A 2
H34D H 0.547183 0.706970 0.380933 0.093 Uiso 0.555(6) 1 calc R U P A 2
C48 C 0.4280(6) 0.5709(17) 0.4033(6) 0.131(3) Uani 0.48(2) 1 d D U P B 1
H48 H 0.454279 0.520983 0.406549 0.158 Uiso 0.48(2) 1 calc R U P B 1
C49 C 0.3839(7) 0.5308(13) 0.4045(6) 0.134(3) Uani 0.48(2) 1 d D U P B 1
H49 H 0.380701 0.454244 0.411304 0.160 Uiso 0.48(2) 1 calc R U P B 1
C50 C 0.3443(6) 0.6052(14) 0.3954(6) 0.141(3) Uani 0.48(2) 1 d D U P B 1
H50 H 0.313659 0.574472 0.392898 0.169 Uiso 0.48(2) 1 calc R U P B 1
C51 C 0.3477(5) 0.7231(14) 0.3898(6) 0.138(3) Uani 0.48(2) 1 d D U P B 1
H51 H 0.321040 0.772546 0.385369 0.165 Uiso 0.48(2) 1 calc R U P B 1
C52 C 0.3931(6) 0.7624(15) 0.3912(6) 0.138(3) Uani 0.48(2) 1 d D U P B 1
H52 H 0.397741 0.841021 0.388042 0.165 Uiso 0.48(2) 1 calc R U P B 1
C53 C 0.4320(6) 0.6872(18) 0.3972(6) 0.135(3) Uani 0.48(2) 1 d D U P B 1
H53 H 0.461928 0.716329 0.397107 0.161 Uiso 0.48(2) 1 calc R U P B 1
C54 C 0.4695(5) 0.1856(13) 0.4122(4) 0.196(3) Uani 0.461(5) 1 d D U P C 1
H54 H 0.458295 0.222537 0.387912 0.235 Uiso 0.461(5) 1 calc R U P C 1
C55 C 0.4967(5) 0.2458(10) 0.4450(5) 0.182(3) Uani 0.461(5) 1 d D U P C 1
H55 H 0.504426 0.323144 0.442852 0.218 Uiso 0.461(5) 1 calc R U P C 1
C56 C 0.5125(4) 0.1924(11) 0.4809(4) 0.179(3) Uani 0.461(5) 1 d D U P C 1
H56 H 0.529981 0.234055 0.503352 0.215 Uiso 0.461(5) 1 calc R U P C 1
C57 C 0.5027(4) 0.0785(12) 0.4838(4) 0.177(4) Uani 0.461(5) 1 d D U P C 1
H57 H 0.511253 0.043375 0.508414 0.212 Uiso 0.461(5) 1 calc R U P C 1
C58 C 0.4804(5) 0.0153(9) 0.4507(5) 0.183(4) Uani 0.461(5) 1 d D U P C 1
H58 H 0.479765 -0.065134 0.452130 0.220 Uiso 0.461(5) 1 calc R U P C 1
C59 C 0.4587(5) 0.0702(13) 0.4152(4) 0.195(3) Uani 0.461(5) 1 d D U P C 1
H59 H 0.437367 0.030665 0.393830 0.234 Uiso 0.461(5) 1 calc R U P C 1
C54A C 0.4391(5) 0.2165(11) 0.4037(5) 0.192(3) Uani 0.539(5) 1 d D U P C 2
H54A H 0.411420 0.263168 0.394485 0.231 Uiso 0.539(5) 1 calc R U P C 2
C55A C 0.4769(5) 0.2544(12) 0.4341(5) 0.186(3) Uani 0.539(5) 1 d D U P C 2
H55A H 0.474893 0.322692 0.447115 0.224 Uiso 0.539(5) 1 calc R U P C 2
C56A C 0.5179(4) 0.1901(11) 0.4450(5) 0.178(3) Uani 0.539(5) 1 d D U P C 2
H56A H 0.546623 0.218185 0.463247 0.214 Uiso 0.539(5) 1 calc R U P C 2
C57A C 0.5166(4) 0.0866(11) 0.4293(4) 0.188(3) Uani 0.539(5) 1 d D U P C 2
H57A H 0.544700 0.041290 0.438335 0.225 Uiso 0.539(5) 1 calc R U P C 2
C58A C 0.4788(5) 0.0433(11) 0.4023(4) 0.193(3) Uani 0.539(5) 1 d D U P C 2
H58A H 0.478737 -0.033605 0.394507 0.231 Uiso 0.539(5) 1 calc R U P C 2
C59A C 0.4391(4) 0.1126(11) 0.3854(5) 0.191(3) Uani 0.539(5) 1 d D U P C 2
H59A H 0.413687 0.090546 0.362934 0.229 Uiso 0.539(5) 1 calc R U P C 2
C48A C 0.4002(7) 0.5359(13) 0.4018(5) 0.135(3) Uani 0.52(2) 1 d D U P B 2
H48A H 0.403421 0.456579 0.398856 0.163 Uiso 0.52(2) 1 calc R U P B 2
C49A C 0.3575(7) 0.5815(15) 0.4049(6) 0.141(3) Uani 0.52(2) 1 d D U P B 2
H49A H 0.332677 0.533293 0.406952 0.170 Uiso 0.52(2) 1 calc R U P B 2
C50A C 0.3525(5) 0.7003(14) 0.4049(6) 0.137(3) Uani 0.52(2) 1 d D U P B 2
H50A H 0.323500 0.730963 0.406525 0.165 Uiso 0.52(2) 1 calc R U P B 2
C51A C 0.3883(5) 0.7757(13) 0.4027(5) 0.136(3) Uani 0.52(2) 1 d D U P B 2
H51A H 0.382955 0.855242 0.400611 0.163 Uiso 0.52(2) 1 calc R U P B 2
C52A C 0.4323(5) 0.7283(15) 0.4038(5) 0.134(3) Uani 0.52(2) 1 d D U P B 2
H52A H 0.458478 0.776465 0.404917 0.161 Uiso 0.52(2) 1 calc R U P B 2
C53A C 0.4378(5) 0.6100(16) 0.4032(6) 0.133(3) Uani 0.52(2) 1 d D U P B 2
H53A H 0.467827 0.579581 0.403807 0.159 Uiso 0.52(2) 1 calc R U P B 2

loop_
_atom_site_aniso_label
_atom_site_aniso_U_11
_atom_site_aniso_U_22
_atom_site_aniso_U_33
_atom_site_aniso_U_23
_atom_site_aniso_U_13
_atom_site_aniso_U_12
Ni1 0.0903(3) 0.0559(3) 0.0475(3) 0.0048(2) -0.0028(2) -0.0154(2)
Sc1 0.0785(5) 0.0482(3) 0.0459(3) 0.0021(3) -0.0005(3) -0.0120(3)
P2 0.0733(6) 0.0508(5) 0.0465(5) -0.0007(4) 0.0061(4) -0.0091(4)
N4 0.0710(18) 0.0479(15) 0.0474(15) -0.0011(12) 0.0055(13) -0.0039(12)
N5 0.104(3) 0.0571(15) 0.057(2) 0.0067(14) -0.0072(17) -0.0026(14)
C35 0.067(2) 0.077(2) 0.077(2) -0.009(2) 0.016(2) 0.0020(19)
C36 0.093(3) 0.116(4) 0.117(4) -0.029(3) 0.048(3) 0.010(3)
C37 0.131(4) 0.133(5) 0.100(4) -0.005(4) 0.062(3) -0.012(4)
C38 0.124(4) 0.095(3) 0.081(3) 0.000(3) 0.038(3) -0.019(3)
C39 0.086(3) 0.070(2) 0.057(2) -0.0001(18) 0.0212(19) -0.0123(19)
C40 0.056(2) 0.062(2) 0.054(2) -0.0076(17) 0.0050(16) -0.0093(17)
C41 0.072(2) 0.0499(18) 0.0462(18) 0.0034(14) 0.0062(15) -0.0041(15)
C42 0.073(2) 0.060(2) 0.057(2) -0.0001(16) 0.0050(17) -0.0095(17)
C43 0.099(3) 0.079(3) 0.100(3) 0.010(2) 0.018(2) -0.024(2)
C44 0.079(3) 0.099(3) 0.082(3) 0.002(2) 0.020(2) -0.006(2)
C45 0.087(3) 0.062(2) 0.055(2) -0.0022(16) 0.0140(18) -0.0006(19)
C46 0.098(3) 0.098(3) 0.087(3) 0.003(2) 0.034(2) 0.007(2)
C47 0.134(4) 0.091(3) 0.067(2) -0.022(2) 0.025(2) -0.002(3)
P1 0.100(4) 0.057(3) 0.0547(19) 0.011(2) 0.008(2) -0.017(2)
O1 0.078(4) 0.050(4) 0.052(4) -0.006(3) 0.013(3) -0.014(3)
N1 0.071(4) 0.042(3) 0.047(4) -0.002(3) 0.005(4) -0.003(4)
N2 0.070(4) 0.046(3) 0.068(3) -0.002(3) -0.010(3) 0.004(3)
N3 0.087(5) 0.048(4) 0.055(4) 0.007(3) 0.001(4) -0.017(4)
C1 0.070(3) 0.053(3) 0.050(4) 0.003(3) 0.013(3) -0.012(3)
C2 0.075(4) 0.059(4) 0.052(5) -0.005(4) 0.013(4) -0.017(4)
C3 0.073(5) 0.057(4) 0.058(5) -0.002(4) 0.010(4) -0.021(4)
C4 0.077(5) 0.043(4) 0.053(4) -0.006(4) 0.007(4) -0.009(4)
C5 0.068(4) 0.046(4) 0.049(4) 0.005(3) 0.001(3) 0.001(3)
C6 0.077(3) 0.063(3) 0.060(3) -0.010(3) 0.021(3) -0.013(3)
C7 0.075(4) 0.063(3) 0.071(3) -0.008(3) 0.023(3) 0.000(3)
C8 0.077(5) 0.060(4) 0.072(4) -0.003(4) 0.016(4) 0.002(4)
C9 0.079(5) 0.064(4) 0.091(4) -0.002(3) 0.020(4) 0.007(4)
C10 0.078(5) 0.066(4) 0.104(4) 0.008(4) 0.026(4) 0.002(4)
C11 0.083(5) 0.076(5) 0.113(5) 0.008(4) 0.025(4) 0.004(4)
C12 0.084(4) 0.073(5) 0.103(5) 0.006(4) 0.024(4) 0.004(4)
C13 0.099(4) 0.092(4) 0.079(4) -0.006(4) 0.042(4) -0.025(4)
C14 0.103(5) 0.107(5) 0.093(4) 0.008(4) 0.049(4) -0.024(4)
C15 0.112(6) 0.127(6) 0.113(5) 0.020(5) 0.051(5) -0.019(5)
C16 0.122(6) 0.145(6) 0.110(5) 0.006(5) 0.067(5) -0.009(5)
C17 0.131(6) 0.137(6) 0.105(5) -0.003(5) 0.068(5) -0.001(5)
C18 0.116(5) 0.117(5) 0.088(5) -0.010(4) 0.060(4) -0.008(4)
C19 0.075(4) 0.043(4) 0.058(4) -0.004(4) 0.000(4) 0.002(4)
C20 0.079(5) 0.059(4) 0.073(4) 0.010(4) 0.000(4) 0.014(4)
C21 0.083(4) 0.050(3) 0.067(4) 0.013(3) -0.005(4) -0.001(3)
C22 0.091(5) 0.055(3) 0.077(5) 0.010(4) 0.006(4) 0.001(4)
C23 0.097(5) 0.053(4) 0.083(5) 0.007(4) 0.012(4) -0.003(4)
C24 0.104(5) 0.056(4) 0.087(6) -0.002(4) 0.007(4) -0.013(4)
C25 0.095(5) 0.048(4) 0.080(5) 0.007(4) 0.003(4) -0.016(4)
C26 0.088(5) 0.047(4) 0.060(4) 0.011(3) -0.002(3) -0.007(3)
C27 0.094(5) 0.056(4) 0.061(4) 0.014(4) 0.007(4) -0.015(4)
C28 0.114(6) 0.074(6) 0.066(5) 0.017(5) 0.005(5) -0.008(5)
C29 0.136(13) 0.077(9) 0.096(11) 0.011(7) 0.015(9) 0.030(10)
C30 0.151(13) 0.111(12) 0.057(6) 0.026(7) 0.000(8) -0.006(9)
C31 0.120(7) 0.092(6) 0.085(5) 0.014(5) 0.032(5) -0.010(5)
C32 0.138(10) 0.131(9) 0.109(7) 0.030(7) 0.054(8) -0.011(7)
C33 0.160(11) 0.107(9) 0.096(7) 0.002(7) 0.040(8) 0.003(8)
C34 0.067(5) 0.067(4) 0.082(4) -0.016(4) -0.010(4) 0.006(4)
P1A 0.103(3) 0.062(2) 0.0539(15) 0.0102(16) 0.0090(18) -0.0081(17)
O1A 0.076(3) 0.058(4) 0.055(3) -0.008(3) 0.018(3) -0.019(3)
N1A 0.069(3) 0.043(3) 0.047(3) -0.001(3) 0.006(3) 0.000(3)
N2A 0.066(3) 0.047(3) 0.064(3) 0.006(3) -0.007(3) 0.000(3)
N3A 0.090(5) 0.052(4) 0.055(3) 0.010(3) 0.002(3) -0.013(3)
C1A 0.074(3) 0.050(3) 0.051(4) 0.000(3) 0.010(3) -0.011(3)
C2A 0.067(4) 0.061(3) 0.057(5) 0.001(4) 0.013(3) -0.016(3)
C3A 0.077(5) 0.059(3) 0.051(5) -0.007(4) 0.008(4) -0.018(4)
C4A 0.075(5) 0.052(3) 0.050(4) 0.000(3) 0.006(3) -0.008(3)
C5A 0.070(4) 0.042(3) 0.045(3) 0.002(3) 0.000(3) -0.002(3)
C6A 0.073(3) 0.064(3) 0.059(3) -0.008(3) 0.023(3) -0.016(3)
C7A 0.074(3) 0.062(3) 0.071(3) -0.009(3) 0.022(3) 0.001(3)
C8A 0.083(4) 0.053(4) 0.068(3) -0.005(3) 0.012(4) 0.002(4)
C9A 0.092(5) 0.061(3) 0.084(4) -0.001(3) 0.014(5) 0.000(4)
C10A 0.091(5) 0.068(4) 0.099(4) 0.008(3) 0.022(4) 0.008(4)
C11A 0.085(5) 0.074(5) 0.110(4) 0.013(4) 0.023(4) 0.011(4)
C12A 0.083(4) 0.073(4) 0.098(4) 0.012(4) 0.028(3) 0.000(4)
C13A 0.098(4) 0.098(4) 0.078(3) -0.010(3) 0.041(3) -0.024(4)
C14A 0.102(5) 0.115(5) 0.096(4) 0.011(4) 0.050(4) -0.027(4)
C15A 0.116(5) 0.137(6) 0.117(5) 0.014(4) 0.048(4) -0.018(4)
C16A 0.115(5) 0.153(6) 0.117(5) 0.017(5) 0.056(4) -0.011(5)
C17A 0.124(5) 0.148(6) 0.111(5) -0.006(4) 0.050(4) 0.002(4)
C18A 0.109(5) 0.124(5) 0.092(5) -0.001(4) 0.052(4) -0.011(4)
C19A 0.072(4) 0.041(4) 0.061(3) -0.001(3) 0.007(3) 0.001(3)
C20A 0.076(4) 0.061(3) 0.073(4) 0.009(3) -0.003(3) 0.005(3)
C21A 0.078(4) 0.050(3) 0.067(4) 0.014(3) -0.001(3) 0.005(3)
C22A 0.090(4) 0.053(3) 0.076(4) 0.016(3) 0.010(3) 0.007(3)
C23A 0.096(5) 0.053(3) 0.087(5) 0.007(4) 0.014(4) -0.004(3)
C24A 0.094(5) 0.052(4) 0.081(5) 0.004(4) 0.022(4) -0.009(4)
C25A 0.090(4) 0.051(3) 0.073(4) 0.006(3) 0.013(3) -0.009(3)
C26A 0.082(4) 0.049(3) 0.063(4) 0.014(3) -0.003(3) -0.009(3)
C27A 0.090(4) 0.057(4) 0.068(3) 0.015(3) 0.003(4) -0.013(3)
C28A 0.129(10) 0.056(7) 0.063(7) 0.020(5) 0.009(6) 0.014(6)
C29A 0.141(13) 0.075(7) 0.108(9) 0.031(6) 0.007(7) 0.019(7)
C30A 0.152(11) 0.099(9) 0.067(6) 0.015(5) -0.005(7) 0.005(7)
C31A 0.126(6) 0.090(5) 0.079(4) 0.011(4) 0.034(4) -0.015(4)
C32A 0.142(9) 0.141(9) 0.124(7) 0.015(7) 0.056(7) -0.012(7)
C33A 0.153(10) 0.123(8) 0.105(6) 0.001(6) 0.044(7) 0.017(7)
C34A 0.058(4) 0.067(4) 0.087(4) -0.013(4) -0.003(4) 0.003(3)
C48 0.103(5) 0.154(6) 0.146(4) -0.035(5) 0.052(5) -0.026(5)
C49 0.100(6) 0.153(5) 0.156(5) -0.035(5) 0.052(5) -0.025(5)
C50 0.105(5) 0.154(5) 0.165(5) -0.038(5) 0.045(5) -0.021(5)
C51 0.107(4) 0.158(5) 0.162(6) -0.048(5) 0.062(5) -0.025(4)
C52 0.111(5) 0.159(5) 0.159(6) -0.057(5) 0.065(5) -0.027(5)
C53 0.105(4) 0.157(6) 0.153(5) -0.048(6) 0.057(4) -0.029(5)
C54 0.126(5) 0.159(5) 0.277(8) -0.021(5) 0.033(5) 0.000(5)
C55 0.107(6) 0.150(6) 0.271(8) -0.026(6) 0.038(6) 0.007(5)
C56 0.112(6) 0.154(6) 0.260(8) -0.026(6) 0.046(6) 0.011(5)
C57 0.112(6) 0.155(7) 0.255(9) 0.007(7) 0.049(7) -0.010(6)
C58 0.120(6) 0.135(6) 0.273(9) -0.016(6) 0.038(6) -0.010(5)
C59 0.121(6) 0.152(6) 0.282(8) -0.031(6) 0.028(6) -0.009(5)
C54A 0.111(6) 0.162(6) 0.283(8) -0.020(6) 0.037(6) 0.024(5)
C55A 0.128(6) 0.144(5) 0.270(8) -0.036(6) 0.043(6) 0.013(5)
C56A 0.112(5) 0.139(6) 0.265(8) -0.031(6) 0.036(6) 0.006(5)
C57A 0.116(5) 0.145(6) 0.278(8) -0.037(6) 0.033(6) 0.009(5)
C58A 0.122(6) 0.150(6) 0.278(8) -0.034(6) 0.029(6) 0.005(5)
C59A 0.115(6) 0.147(6) 0.275(9) -0.013(6) 0.017(6) -0.013(5)
C48A 0.104(6) 0.154(5) 0.150(5) -0.035(4) 0.045(5) -0.024(5)
C49A 0.107(5) 0.154(5) 0.164(5) -0.039(5) 0.045(5) -0.028(5)
C50A 0.104(4) 0.160(5) 0.158(6) -0.051(5) 0.056(5) -0.020(4)
C51A 0.109(4) 0.157(5) 0.159(6) -0.062(5) 0.069(5) -0.023(4)
C52A 0.107(4) 0.154(6) 0.153(5) -0.056(5) 0.058(4) -0.022(5)
C53A 0.104(5) 0.149(6) 0.149(4) -0.045(5) 0.048(4) -0.023(5)

loop_
_atom_type_symbol
_atom_type_description
_atom_type_scat_dispersion_real
_atom_type_scat_dispersion_imag
_atom_type_scat_source
C C 0.0033 0.0016 'International Tables Vol C Tables 4.2.6.8 and 6.1.1.4'
H H 0.0000 0.0000 'International Tables Vol C Tables 4.2.6.8 and 6.1.1.4'
N N 0.0061 0.0033 'International Tables Vol C Tables 4.2.6.8 and 6.1.1.4'
Ni Ni 0.3393 1.1124 'International Tables Vol C Tables 4.2.6.8 and 6.1.1.4'
O O 0.0106 0.0060 'International Tables Vol C Tables 4.2.6.8 and 6.1.1.4'
P P 0.1023 0.0942 'International Tables Vol C Tables 4.2.6.8 and 6.1.1.4'
Sc Sc 0.2519 0.3716 'International Tables Vol C Tables 4.2.6.8 and 6.1.1.4'

loop_
_geom_angle_atom_site_label_1
_geom_angle_atom_site_label_2
_geom_angle_atom_site_label_3
_geom_angle
_geom_angle_site_symmetry_1
_geom_angle_site_symmetry_3
_geom_angle_publ_flag
P2 Ni1 Sc1 79.12(3) . . ?
P2 Ni1 P1 135.39(18) . . ?
N5 Ni1 Sc1 140.08(11) . . ?
N5 Ni1 P2 103.94(9) . . ?
N5 Ni1 P1 116.1(2) . . ?
N5 Ni1 P1A 108.53(19) . . ?
P1 Ni1 Sc1 82.2(2) . . ?
P1A Ni1 Sc1 81.30(19) . . ?
P1A Ni1 P2 146.50(16) . . ?
N4 Sc1 Ni1 86.53(7) . . ?
N4 Sc1 N1 105.6(8) . . ?
N4 Sc1 N2 85.1(3) . . ?
N4 Sc1 N3 163.4(4) . . ?
N4 Sc1 N1A 103.7(6) . . ?
N4 Sc1 N2A 79.4(3) . . ?
N4 Sc1 N3A 152.3(3) . . ?
O1 Sc1 Ni1 102.0(5) . . ?
O1 Sc1 N4 97.5(6) . . ?
O1 Sc1 N1 71.8(5) . . ?
O1 Sc1 N2 141.5(6) . . ?
O1 Sc1 N3 97.9(7) . . ?
N1 Sc1 Ni1 166.8(7) . . ?
N1 Sc1 N2 70.6(5) . . ?
N2 Sc1 Ni1 116.5(3) . . ?
N3 Sc1 Ni1 84.1(3) . . ?
N3 Sc1 N1 85.3(8) . . ?
N3 Sc1 N2 86.8(4) . . ?
O1A Sc1 Ni1 102.8(4) . . ?
O1A Sc1 N4 101.8(5) . . ?
O1A Sc1 N1A 72.8(4) . . ?
O1A Sc1 N2A 142.3(5) . . ?
O1A Sc1 N3A 105.8(6) . . ?
N1A Sc1 Ni1 169.4(6) . . ?
N1A Sc1 N2A 70.4(4) . . ?
N2A Sc1 Ni1 114.8(3) . . ?
N3A Sc1 Ni1 85.5(3) . . ?
N3A Sc1 N1A 86.5(6) . . ?
N3A Sc1 N2A 80.0(3) . . ?
C41 P2 Ni1 121.98(10) . . ?
C41 P2 C42 101.41(15) . . ?
C41 P2 C45 101.86(14) . . ?
C42 P2 Ni1 111.93(11) . . ?
C42 P2 C45 103.23(15) . . ?
C45 P2 Ni1 114.12(11) . . ?
C40 N4 Sc1 131.7(2) . . ?
C40 N4 C41 116.3(2) . . ?
C41 N4 Sc1 108.83(19) . . ?
N5 N5 Ni1 174.3(4) 2_655 . ?
C36 C35 C40 120.1(4) . . ?
C36 C35 C34 119.2(10) . . ?
C36 C35 C34A 121.0(8) . . ?
C40 C35 C34 120.3(10) . . ?
C40 C35 C34A 118.6(8) . . ?
C35 C36 H36 119.5 . . ?
C37 C36 C35 120.9(4) . . ?
C37 C36 H36 119.5 . . ?
C36 C37 H37 120.0 . . ?
C38 C37 C36 120.0(4) . . ?
C38 C37 H37 120.0 . . ?
C37 C38 H38 119.7 . . ?
C37 C38 C39 120.6(4) . . ?
C39 C38 H38 119.7 . . ?
C38 C39 H39 119.2 . . ?
C38 C39 C40 121.6(4) . . ?
C40 C39 H39 119.2 . . ?
N4 C40 C35 118.5(3) . . ?
N4 C40 C39 124.8(3) . . ?
C35 C40 C39 116.7(3) . . ?
P2 C41 H41A 110.0 . . ?
P2 C41 H41B 110.0 . . ?
N4 C41 P2 108.28(19) . . ?
N4 C41 H41A 110.0 . . ?
N4 C41 H41B 110.0 . . ?
H41A C41 H41B 108.4 . . ?
P2 C42 H42 106.4 . . ?
C43 C42 P2 116.6(2) . . ?
C43 C42 H42 106.4 . . ?
C44 C42 P2 110.7(2) . . ?
C44 C42 H42 106.4 . . ?
C44 C42 C43 109.8(3) . . ?
C42 C43 H43A 109.5 . . ?
C42 C43 H43B 109.5 . . ?
C42 C43 H43C 109.5 . . ?
H43A C43 H43B 109.5 . . ?
H43A C43 H43C 109.5 . . ?
H43B C43 H43C 109.5 . . ?
C42 C44 H44A 109.5 . . ?
C42 C44 H44B 109.5 . . ?
C42 C44 H44C 109.5 . . ?
H44A C44 H44B 109.5 . . ?
H44A C44 H44C 109.5 . . ?
H44B C44 H44C 109.5 . . ?
P2 C45 H45 107.6 . . ?
C46 C45 P2 110.6(2) . . ?
C46 C45 H45 107.6 . . ?
C46 C45 C47 111.0(3) . . ?
C47 C45 P2 112.3(2) . . ?
C47 C45 H45 107.6 . . ?
C45 C46 H46A 109.5 . . ?
C45 C46 H46B 109.5 . . ?
C45 C46 H46C 109.5 . . ?
H46A C46 H46B 109.5 . . ?
H46A C46 H46C 109.5 . . ?
H46B C46 H46C 109.5 . . ?
C45 C47 H47A 109.5 . . ?
C45 C47 H47B 109.5 . . ?
C45 C47 H47C 109.5 . . ?
H47A C47 H47B 109.5 . . ?
H47A C47 H47C 109.5 . . ?
H47B C47 H47C 109.5 . . ?
C27 P1 Ni1 118.7(5) . . ?
C27 P1 C28 101.4(6) . . ?
C27 P1 C31 97.4(6) . . ?
C28 P1 Ni1 113.2(6) . . ?
C28 P1 C31 107.1(6) . . ?
C31 P1 Ni1 116.8(5) . . ?
C6 O1 Sc1 125.8(9) . . ?
C1 N1 Sc1 115.1(9) . . ?
C1 N1 C5 119.1(10) . . ?
C5 N1 Sc1 122.7(9) . . ?
C19 N2 Sc1 113.1(8) . . ?
C19 N2 C20 109.5(10) . . ?
C19 N2 C34 107.9(10) . . ?
C20 N2 Sc1 103.1(8) . . ?
C34 N2 Sc1 108.4(11) . . ?
C34 N2 C20 114.8(9) . . ?
C26 N3 Sc1 126.1(8) . . ?
C26 N3 C27 115.4(9) . . ?
C27 N3 Sc1 113.8(7) . . ?
N1 C1 C2 121.8(11) . . ?
N1 C1 C6 112.3(10) . . ?
C2 C1 C6 125.9(11) . . ?
C1 C2 H2 120.8 . . ?
C3 C2 C1 118.4(12) . . ?
C3 C2 H2 120.8 . . ?
C2 C3 H3 119.5 . . ?
C2 C3 C4 120.9(11) . . ?
C4 C3 H3 119.5 . . ?
C3 C4 H4 120.9 . . ?
C3 C4 C5 118.2(11) . . ?
C5 C4 H4 120.9 . . ?
N1 C5 C4 121.6(10) . . ?
N1 C5 C19 113.5(10) . . ?
C4 C5 C19 124.9(11) . . ?
O1 C6 C1 109.3(10) . . ?
O1 C6 C7 110.7(12) . . ?
O1 C6 C13 114.4(12) . . ?
C1 C6 C7 102.4(13) . . ?
C13 C6 C1 114.3(12) . . ?
C13 C6 C7 105.0(12) . . ?
C8 C7 C6 122.3(11) . . ?
C8 C7 C12 122.7(11) . . ?
C12 C7 C6 115.0(11) . . ?
C7 C8 H8 120.1 . . ?
C7 C8 C9 119.7(12) . . ?
C9 C8 H8 120.1 . . ?
C8 C9 H9 120.4 . . ?
C10 C9 C8 119.1(11) . . ?
C10 C9 H9 120.4 . . ?
C9 C10 H10 119.8 . . ?
C9 C10 C11 120.3(11) . . ?
C11 C10 H10 119.8 . . ?
C10 C11 H11 119.1 . . ?
C12 C11 C10 121.8(11) . . ?
C12 C11 H11 119.1 . . ?
C7 C12 H12 121.8 . . ?
C11 C12 C7 116.3(11) . . ?
C11 C12 H12 121.8 . . ?
C14 C13 C6 124.6(11) . . ?
C14 C13 C18 118.8(10) . . ?
C18 C13 C6 116.6(10) . . ?
C13 C14 H14 120.3 . . ?
C13 C14 C15 119.3(11) . . ?
C15 C14 H14 120.3 . . ?
C14 C15 H15 120.2 . . ?
C16 C15 C14 119.6(11) . . ?
C16 C15 H15 120.2 . . ?
C15 C16 H16 118.2 . . ?
C15 C16 C17 123.6(11) . . ?
C17 C16 H16 118.2 . . ?
C16 C17 H17 121.3 . . ?
C16 C17 C18 117.3(10) . . ?
C18 C17 H17 121.3 . . ?
C13 C18 C17 120.6(10) . . ?
C13 C18 H18 119.7 . . ?
C17 C18 H18 119.7 . . ?
N2 C19 H19A 109.0 . . ?
N2 C19 H19B 109.0 . . ?
C5 C19 N2 113.1(11) . . ?
C5 C19 H19A 109.0 . . ?
C5 C19 H19B 109.0 . . ?
H19A C19 H19B 107.8 . . ?
N2 C20 H20A 108.5 . . ?
N2 C20 H20B 108.5 . . ?
H20A C20 H20B 107.5 . . ?
C21 C20 N2 115.2(10) . . ?
C21 C20 H20A 108.5 . . ?
C21 C20 H20B 108.5 . . ?
C22 C21 C20 120.4(11) . . ?
C22 C21 C26 119.4(10) . . ?
C26 C21 C20 120.2(10) . . ?
C21 C22 H22 119.9 . . ?
C23 C22 C21 120.3(11) . . ?
C23 C22 H22 119.9 . . ?
C22 C23 H23 119.3 . . ?
C22 C23 C24 121.3(12) . . ?
C24 C23 H23 119.3 . . ?
C23 C24 H24 119.8 . . ?
C23 C24 C25 120.3(11) . . ?
C25 C24 H24 119.8 . . ?
C24 C25 H25 120.7 . . ?
C24 C25 C26 118.5(10) . . ?
C26 C25 H25 120.7 . . ?
N3 C26 C21 116.4(9) . . ?
N3 C26 C25 123.7(10) . . ?
C25 C26 C21 119.9(9) . . ?
P1 C27 H27A 110.2 . . ?
P1 C27 H27B 110.2 . . ?
N3 C27 P1 107.6(7) . . ?
N3 C27 H27A 110.2 . . ?
N3 C27 H27B 110.2 . . ?
H27A C27 H27B 108.5 . . ?
P1 C28 H28 107.2 . . ?
C29 C28 P1 111.5(11) . . ?
C29 C28 H28 107.2 . . ?
C29 C28 C30 109.9(13) . . ?
C30 C28 P1 113.5(10) . . ?
C30 C28 H28 107.2 . . ?
C28 C29 H29A 109.5 . . ?
C28 C29 H29B 109.5 . . ?
C28 C29 H29C 109.5 . . ?
H29A C29 H29B 109.5 . . ?
H29A C29 H29C 109.5 . . ?
H29B C29 H29C 109.5 . . ?
C28 C30 H30A 109.5 . . ?
C28 C30 H30B 109.5 . . ?
C28 C30 H30C 109.5 . . ?
H30A C30 H30B 109.5 . . ?
H30A C30 H30C 109.5 . . ?
H30B C30 H30C 109.5 . . ?
P1 C31 H31 105.6 . . ?
C32 C31 P1 114.9(8) . . ?
C32 C31 H31 105.6 . . ?
C33 C31 P1 112.8(9) . . ?
C33 C31 H31 105.6 . . ?
C33 C31 C32 111.3(11) . . ?
C31 C32 H32A 109.5 . . ?
C31 C32 H32B 109.5 . . ?
C31 C32 H32C 109.5 . . ?
H32A C32 H32B 109.5 . . ?
H32A C32 H32C 109.5 . . ?
H32B C32 H32C 109.5 . . ?
C31 C33 H33A 109.5 . . ?
C31 C33 H33B 109.5 . . ?
C31 C33 H33C 109.5 . . ?
H33A C33 H33B 109.5 . . ?
H33A C33 H33C 109.5 . . ?
H33B C33 H33C 109.5 . . ?
C35 C34 H34A 106.7 . . ?
C35 C34 H34B 106.7 . . ?
N2 C34 C35 122.5(12) . . ?
N2 C34 H34A 106.7 . . ?
N2 C34 H34B 106.7 . . ?
H34A C34 H34B 106.6 . . ?
C27A P1A Ni1 120.7(4) . . ?
C27A P1A C31A 102.7(5) . . ?
C28A P1A Ni1 120.1(5) . . ?
C28A P1A C27A 97.9(5) . . ?
C28A P1A C31A 105.5(5) . . ?
C31A P1A Ni1 107.8(4) . . ?
C6A O1A Sc1 128.9(8) . . ?
C1A N1A Sc1 115.3(7) . . ?
C1A N1A C5A 121.6(8) . . ?
C5A N1A Sc1 122.1(7) . . ?
C19A N2A Sc1 112.6(6) . . ?
C19A N2A C20A 107.8(7) . . ?
C19A N2A C34A 111.3(8) . . ?
C20A N2A Sc1 112.7(7) . . ?
C34A N2A Sc1 109.6(9) . . ?
C34A N2A C20A 102.3(7) . . ?
C26A N3A Sc1 125.3(7) . . ?
C26A N3A C27A 117.5(8) . . ?
C27A N3A Sc1 108.7(6) . . ?
N1A C1A C2A 118.7(8) . . ?
N1A C1A C6A 113.6(8) . . ?
C2A C1A C6A 127.5(9) . . ?
C1A C2A H2A 120.3 . . ?
C3A C2A C1A 119.4(9) . . ?
C3A C2A H2A 120.3 . . ?
C2A C3A H3A 119.3 . . ?
C2A C3A C4A 121.5(9) . . ?
C4A C3A H3A 119.3 . . ?
C3A C4A H4A 121.5 . . ?
C3A C4A C5A 116.9(9) . . ?
C5A C4A H4A 121.5 . . ?
N1A C5A C4A 121.7(8) . . ?
N1A C5A C19A 115.5(8) . . ?
C4A C5A C19A 122.3(9) . . ?
O1A C6A C1A 106.7(8) . . ?
O1A C6A C7A 112.0(9) . . ?
O1A C6A C13A 101.4(10) . . ?
C7A C6A C1A 106.3(10) . . ?
C13A C6A C1A 114.0(10) . . ?
C13A C6A C7A 116.2(10) . . ?
C8A C7A C6A 117.2(10) . . ?
C8A C7A C12A 116.0(9) . . ?
C12A C7A C6A 125.8(9) . . ?
C7A C8A H8A 119.3 . . ?
C9A C8A C7A 121.4(9) . . ?
C9A C8A H8A 119.3 . . ?
C8A C9A H9A 119.4 . . ?
C10A C9A C8A 121.2(9) . . ?
C10A C9A H9A 119.4 . . ?
C9A C10A H10A 120.2 . . ?
C11A C10A C9A 119.5(9) . . ?
C11A C10A H10A 120.2 . . ?
C10A C11A H11A 120.2 . . ?
C10A C11A C12A 119.6(9) . . ?
C12A C11A H11A 120.2 . . ?
C7A C12A C11A 122.2(9) . . ?
C7A C12A H12A 118.9 . . ?
C11A C12A H12A 118.9 . . ?
C14A C13A C6A 123.3(9) . . ?
C14A C13A C18A 116.8(9) . . ?
C18A C13A C6A 118.3(9) . . ?
C13A C14A H14A 120.2 . . ?
C13A C14A C15A 119.7(9) . . ?
C15A C14A H14A 120.2 . . ?
C14A C15A H15A 119.4 . . ?
C16A C15A C14A 121.3(9) . . ?
C16A C15A H15A 119.4 . . ?
C15A C16A H16A 118.7 . . ?
C15A C16A C17A 122.7(9) . . ?
C17A C16A H16A 118.7 . . ?
C16A C17A H17A 121.8 . . ?
C16A C17A C18A 116.5(9) . . ?
C18A C17A H17A 121.8 . . ?
C13A C18A C17A 122.6(9) . . ?
C13A C18A H18A 118.7 . . ?
C17A C18A H18A 118.7 . . ?
N2A C19A C5A 110.0(9) . . ?
N2A C19A H19C 109.7 . . ?
N2A C19A H19D 109.7 . . ?
C5A C19A H19C 109.7 . . ?
C5A C19A H19D 109.7 . . ?
H19C C19A H19D 108.2 . . ?
N2A C20A H20C 109.4 . . ?
N2A C20A H20D 109.4 . . ?
H20C C20A H20D 108.0 . . ?
C21A C20A N2A 111.4(7) . . ?
C21A C20A H20C 109.4 . . ?
C21A C20A H20D 109.4 . . ?
C22A C21A C20A 120.8(8) . . ?
C22A C21A C26A 119.6(8) . . ?
C26A C21A C20A 119.5(7) . . ?
C21A C22A H22A 119.4 . . ?
C23A C22A C21A 121.1(8) . . ?
C23A C22A H22A 119.4 . . ?
C22A C23A H23A 119.3 . . ?
C22A C23A C24A 121.4(8) . . ?
C24A C23A H23A 119.3 . . ?
C23A C24A H24A 120.9 . . ?
C23A C24A C25A 118.1(9) . . ?
C25A C24A H24A 120.9 . . ?
C24A C25A H25A 119.4 . . ?
C24A C25A C26A 121.2(8) . . ?
C26A C25A H25A 119.4 . . ?
N3A C26A C21A 117.6(8) . . ?
N3A C26A C25A 123.9(8) . . ?
C25A C26A C21A 118.4(7) . . ?
P1A C27A H27C 110.1 . . ?
P1A C27A H27D 110.1 . . ?
N3A C27A P1A 107.9(6) . . ?
N3A C27A H27C 110.1 . . ?
N3A C27A H27D 110.1 . . ?
H27C C27A H27D 108.4 . . ?
P1A C28A H28A 107.9 . . ?
C29A C28A P1A 110.3(8) . . ?
C29A C28A H28A 107.9 . . ?
C29A C28A C30A 109.7(10) . . ?
C30A C28A P1A 113.0(8) . . ?
C30A C28A H28A 107.9 . . ?
C28A C29A H29D 109.5 . . ?
C28A C29A H29E 109.5 . . ?
C28A C29A H29F 109.5 . . ?
H29D C29A H29E 109.5 . . ?
H29D C29A H29F 109.5 . . ?
H29E C29A H29F 109.5 . . ?
C28A C30A H30D 109.5 . . ?
C28A C30A H30E 109.5 . . ?
C28A C30A H30F 109.5 . . ?
H30D C30A H30E 109.5 . . ?
H30D C30A H30F 109.5 . . ?
H30E C30A H30F 109.5 . . ?
P1A C31A H31A 105.1 . . ?
C32A C31A P1A 114.3(7) . . ?
C32A C31A H31A 105.1 . . ?
C33A C31A P1A 112.9(8) . . ?
C33A C31A H31A 105.1 . . ?
C33A C31A C32A 113.3(9) . . ?
C31A C32A H32D 109.5 . . ?
C31A C32A H32E 109.5 . . ?
C31A C32A H32F 109.5 . . ?
H32D C32A H32E 109.5 . . ?
H32D C32A H32F 109.5 . . ?
H32E C32A H32F 109.5 . . ?
C31A C33A H33D 109.5 . . ?
C31A C33A H33E 109.5 . . ?
C31A C33A H33F 109.5 . . ?
H33D C33A H33E 109.5 . . ?
H33D C33A H33F 109.5 . . ?
H33E C33A H33F 109.5 . . ?
C35 C34A N2A 108.8(8) . . ?
C35 C34A H34C 109.9 . . ?
C35 C34A H34D 109.9 . . ?
N2A C34A H34C 109.9 . . ?
N2A C34A H34D 109.9 . . ?
H34C C34A H34D 108.3 . . ?
C49 C48 H48 121.1 . . ?
C49 C48 C53 117.7(14) . . ?
C53 C48 H48 121.1 . . ?
C48 C49 H49 120.3 . . ?
C48 C49 C50 119.3(14) . . ?
C50 C49 H49 120.3 . . ?
C49 C50 H50 118.3 . . ?
C49 C50 C51 123.5(15) . . ?
C51 C50 H50 118.3 . . ?
C50 C51 H51 122.2 . . ?
C52 C51 C50 115.7(15) . . ?
C52 C51 H51 122.2 . . ?
C51 C52 H52 119.4 . . ?
C51 C52 C53 121.1(15) . . ?
C53 C52 H52 119.4 . . ?
C48 C53 C52 122.2(14) . . ?
C48 C53 H53 118.9 . . ?
C52 C53 H53 118.9 . . ?
C55 C54 H54 119.9 . . ?
C55 C54 C59 120.2(9) . . ?
C59 C54 H54 119.9 . . ?
C54 C55 H55 119.9 . . ?
C56 C55 C54 120.2(8) . . ?
C56 C55 H55 119.9 . . ?
C55 C56 H56 120.1 . . ?
C57 C56 C55 119.7(8) . . ?
C57 C56 H56 120.1 . . ?
C56 C57 H57 119.9 . . ?
C56 C57 C58 120.2(8) . . ?
C58 C57 H57 119.9 . . ?
C57 C58 H58 119.9 . . ?
C57 C58 C59 120.1(8) . . ?
C59 C58 H58 119.9 . . ?
C54 C59 H59 120.9 . . ?
C58 C59 C54 118.1(8) . . ?
C58 C59 H59 120.9 . . ?
C55A C54A H54A 118.4 . . ?
C55A C54A C59A 123.3(12) . . ?
C59A C54A H54A 118.4 . . ?
C54A C55A H55A 121.3 . . ?
C54A C55A C56A 117.5(13) . . ?
C56A C55A H55A 121.3 . . ?
C55A C56A H56A 120.7 . . ?
C57A C56A C55A 118.7(12) . . ?
C57A C56A H56A 120.7 . . ?
C56A C57A H57A 117.7 . . ?
C58A C57A C56A 124.6(12) . . ?
C58A C57A H57A 117.7 . . ?
C57A C58A H58A 120.6 . . ?
C57A C58A C59A 118.7(12) . . ?
C59A C58A H58A 120.6 . . ?
C54A C59A H59A 122.1 . . ?
C58A C59A C54A 115.8(12) . . ?
C58A C59A H59A 122.1 . . ?
C49A C48A H48A 120.7 . . ?
C53A C48A H48A 120.7 . . ?
C53A C48A C49A 118.6(13) . . ?
C48A C49A H49A 120.8 . . ?
C50A C49A C48A 118.4(14) . . ?
C50A C49A H49A 120.8 . . ?
C49A C50A H50A 118.3 . . ?
C51A C50A C49A 123.3(14) . . ?
C51A C50A H50A 118.3 . . ?
C50A C51A H51A 121.5 . . ?
C52A C51A C50A 117.0(14) . . ?
C52A C51A H51A 121.5 . . ?
C51A C52A H52A 119.8 . . ?
C51A C52A C53A 120.4(14) . . ?
C53A C52A H52A 119.8 . . ?
C48A C53A C52A 121.7(13) . . ?
C48A C53A H53A 119.2 . . ?
C52A C53A H53A 119.2 . . ?

loop_
_geom_bond_atom_site_label_1
_geom_bond_atom_site_label_2
_geom_bond_distance
_geom_bond_site_symmetry_2
_geom_bond_publ_flag
Ni1 Sc1 3.0193(12) . ?
Ni1 P2 2.1839(9) . ?
Ni1 N5 1.811(3) . ?
Ni1 P1 2.266(8) . ?
Ni1 P1A 2.152(6) . ?
Sc1 N4 2.138(3) . ?
Sc1 O1 1.997(9) . ?
Sc1 N1 2.277(10) . ?
Sc1 N2 2.391(10) . ?
Sc1 N3 2.162(13) . ?
Sc1 O1A 1.952(8) . ?
Sc1 N1A 2.259(8) . ?
Sc1 N2A 2.437(8) . ?
Sc1 N3A 2.183(10) . ?
P2 C41 1.847(3) . ?
P2 C42 1.854(3) . ?
P2 C45 1.855(3) . ?
N4 C40 1.386(4) . ?
N4 C41 1.468(3) . ?
N5 N5 1.135(5) 2_655 ?
C35 C36 1.393(5) . ?
C35 C40 1.409(5) . ?
C35 C34 1.532(11) . ?
C35 C34A 1.480(9) . ?
C36 H36 0.9300 . ?
C36 C37 1.376(6) . ?
C37 H37 0.9300 . ?
C37 C38 1.357(6) . ?
C38 H38 0.9300 . ?
C38 C39 1.375(5) . ?
C39 H39 0.9300 . ?
C39 C40 1.416(4) . ?
C41 H41A 0.9700 . ?
C41 H41B 0.9700 . ?
C42 H42 0.9800 . ?
C42 C43 1.546(4) . ?
C42 C44 1.535(5) . ?
C43 H43A 0.9600 . ?
C43 H43B 0.9600 . ?
C43 H43C 0.9600 . ?
C44 H44A 0.9600 . ?
C44 H44B 0.9600 . ?
C44 H44C 0.9600 . ?
C45 H45 0.9800 . ?
C45 C46 1.536(4) . ?
C45 C47 1.547(4) . ?
C46 H46A 0.9600 . ?
C46 H46B 0.9600 . ?
C46 H46C 0.9600 . ?
C47 H47A 0.9600 . ?
C47 H47B 0.9600 . ?
C47 H47C 0.9600 . ?
P1 C27 1.829(9) . ?
P1 C28 1.843(11) . ?
P1 C31 1.875(11) . ?
O1 C6 1.389(11) . ?
N1 C1 1.338(11) . ?
N1 C5 1.348(11) . ?
N2 C19 1.491(11) . ?
N2 C20 1.509(11) . ?
N2 C34 1.498(12) . ?
N3 C26 1.392(11) . ?
N3 C27 1.475(11) . ?
C1 C2 1.397(11) . ?
C1 C6 1.542(11) . ?
C2 H2 0.9300 . ?
C2 C3 1.361(12) . ?
C3 H3 0.9300 . ?
C3 C4 1.371(12) . ?
C4 H4 0.9300 . ?
C4 C5 1.395(11) . ?
C5 C19 1.488(11) . ?
C6 C7 1.553(11) . ?
C6 C13 1.531(11) . ?
C7 C8 1.357(11) . ?
C7 C12 1.391(12) . ?
C8 H8 0.9300 . ?
C8 C9 1.399(11) . ?
C9 H9 0.9300 . ?
C9 C10 1.360(12) . ?
C10 H10 0.9300 . ?
C10 C11 1.386(12) . ?
C11 H11 0.9300 . ?
C11 C12 1.386(12) . ?
C12 H12 0.9300 . ?
C13 C14 1.386(11) . ?
C13 C18 1.390(11) . ?
C14 H14 0.9300 . ?
C14 C15 1.419(11) . ?
C15 H15 0.9300 . ?
C15 C16 1.312(13) . ?
C16 H16 0.9300 . ?
C16 C17 1.379(13) . ?
C17 H17 0.9300 . ?
C17 C18 1.400(11) . ?
C18 H18 0.9300 . ?
C19 H19A 0.9700 . ?
C19 H19B 0.9700 . ?
C20 H20A 0.9700 . ?
C20 H20B 0.9700 . ?
C20 C21 1.470(12) . ?
C21 C22 1.395(11) . ?
C21 C26 1.425(12) . ?
C22 H22 0.9300 . ?
C22 C23 1.377(13) . ?
C23 H23 0.9300 . ?
C23 C24 1.385(14) . ?
C24 H24 0.9300 . ?
C24 C25 1.413(11) . ?
C25 H25 0.9300 . ?
C25 C26 1.417(11) . ?
C27 H27A 0.9700 . ?
C27 H27B 0.9700 . ?
C28 H28 0.9800 . ?
C28 C29 1.531(14) . ?
C28 C30 1.543(12) . ?
C29 H29A 0.9600 . ?
C29 H29B 0.9600 . ?
C29 H29C 0.9600 . ?
C30 H30A 0.9600 . ?
C30 H30B 0.9600 . ?
C30 H30C 0.9600 . ?
C31 H31 0.9800 . ?
C31 C32 1.546(11) . ?
C31 C33 1.493(12) . ?
C32 H32A 0.9600 . ?
C32 H32B 0.9600 . ?
C32 H32C 0.9600 . ?
C33 H33A 0.9600 . ?
C33 H33B 0.9600 . ?
C33 H33C 0.9600 . ?
C34 H34A 0.9700 . ?
C34 H34B 0.9700 . ?
P1A C27A 1.858(8) . ?
P1A C28A 1.857(8) . ?
P1A C31A 1.869(9) . ?
O1A C6A 1.409(9) . ?
N1A C1A 1.344(9) . ?
N1A C5A 1.345(9) . ?
N2A C19A 1.488(9) . ?
N2A C20A 1.519(9) . ?
N2A C34A 1.491(9) . ?
N3A C26A 1.403(9) . ?
N3A C27A 1.456(10) . ?
C1A C2A 1.406(9) . ?
C1A C6A 1.554(9) . ?
C2A H2A 0.9300 . ?
C2A C3A 1.372(9) . ?
C3A H3A 0.9300 . ?
C3A C4A 1.376(10) . ?
C4A H4A 0.9300 . ?
C4A C5A 1.395(9) . ?
C5A C19A 1.506(9) . ?
C6A C7A 1.551(9) . ?
C6A C13A 1.535(9) . ?
C7A C8A 1.392(10) . ?
C7A C12A 1.396(10) . ?
C8A H8A 0.9300 . ?
C8A C9A 1.387(9) . ?
C9A H9A 0.9300 . ?
C9A C10A 1.368(10) . ?
C10A H10A 0.9300 . ?
C10A C11A 1.358(11) . ?
C11A H11A 0.9300 . ?
C11A C12A 1.407(10) . ?
C12A H12A 0.9300 . ?
C13A C14A 1.393(9) . ?
C13A C18A 1.393(10) . ?
C14A H14A 0.9300 . ?
C14A C15A 1.417(10) . ?
C15A H15A 0.9300 . ?
C15A C16A 1.312(11) . ?
C16A H16A 0.9300 . ?
C16A C17A 1.381(11) . ?
C17A H17A 0.9300 . ?
C17A C18A 1.422(10) . ?
C18A H18A 0.9300 . ?
C19A H19C 0.9700 . ?
C19A H19D 0.9700 . ?
C20A H20C 0.9700 . ?
C20A H20D 0.9700 . ?
C20A C21A 1.472(10) . ?
C21A C22A 1.391(9) . ?
C21A C26A 1.429(10) . ?
C22A H22A 0.9300 . ?
C22A C23A 1.379(10) . ?
C23A H23A 0.9300 . ?
C23A C24A 1.404(11) . ?
C24A H24A 0.9300 . ?
C24A C25A 1.415(10) . ?
C25A H25A 0.9300 . ?
C25A C26A 1.418(9) . ?
C27A H27C 0.9700 . ?
C27A H27D 0.9700 . ?
C28A H28A 0.9800 . ?
C28A C29A 1.534(13) . ?
C28A C30A 1.551(10) . ?
C29A H29D 0.9600 . ?
C29A H29E 0.9600 . ?
C29A H29F 0.9600 . ?
C30A H30D 0.9600 . ?
C30A H30E 0.9600 . ?
C30A H30F 0.9600 . ?
C31A H31A 0.9800 . ?
C31A C32A 1.540(10) . ?
C31A C33A 1.513(10) . ?
C32A H32D 0.9600 . ?
C32A H32E 0.9600 . ?
C32A H32F 0.9600 . ?
C33A H33D 0.9600 . ?
C33A H33E 0.9600 . ?
C33A H33F 0.9600 . ?
C34A H34C 0.9700 . ?
C34A H34D 0.9700 . ?
C48 H48 0.9300 . ?
C48 C49 1.369(8) . ?
C48 C53 1.371(8) . ?
C49 H49 0.9300 . ?
C49 C50 1.382(8) . ?
C50 H50 0.9300 . ?
C50 C51 1.384(8) . ?
C51 H51 0.9300 . ?
C51 C52 1.374(8) . ?
C52 H52 0.9300 . ?
C52 C53 1.378(8) . ?
C53 H53 0.9300 . ?
C54 H54 0.9300 . ?
C54 C55 1.371(8) . ?
C54 C59 1.380(8) . ?
C55 H55 0.9300 . ?
C55 C56 1.366(8) . ?
C56 H56 0.9300 . ?
C56 C57 1.357(8) . ?
C57 H57 0.9300 . ?
C57 C58 1.362(8) . ?
C58 H58 0.9300 . ?
C58 C59 1.377(9) . ?
C59 H59 0.9300 . ?
C54A H54A 0.9300 . ?
C54A C55A 1.336(13) . ?
C54A C59A 1.368(13) . ?
C55A H55A 0.9300 . ?
C55A C56A 1.340(13) . ?
C56A H56A 0.9300 . ?
C56A C57A 1.316(12) . ?
C57A H57A 0.9300 . ?
C57A C58A 1.298(12) . ?
C58A H58A 0.9300 . ?
C58A C59A 1.363(13) . ?
C59A H59A 0.9300 . ?
C48A H48A 0.9300 . ?
C48A C49A 1.382(8) . ?
C48A C53A 1.371(8) . ?
C49A H49A 0.9300 . ?
C49A C50A 1.378(8) . ?
C50A H50A 0.9300 . ?
C50A C51A 1.374(8) . ?
C51A H51A 0.9300 . ?
C51A C52A 1.373(8) . ?
C52A H52A 0.9300 . ?
C52A C53A 1.375(8) . ?
C53A H53A 0.9300 . ?

loop_
_geom_torsion_atom_site_label_1
_geom_torsion_atom_site_label_2
_geom_torsion_atom_site_label_3
_geom_torsion_atom_site_label_4
_geom_torsion
_geom_torsion_site_symmetry_1
_geom_torsion_site_symmetry_2
_geom_torsion_site_symmetry_3
_geom_torsion_site_symmetry_4
_geom_torsion_publ_flag
Ni1 P2 C41 N4 30.1(3) . . . . ?
Ni1 P2 C42 C43 166.7(2) . . . . ?
Ni1 P2 C42 C44 -66.8(2) . . . . ?
Ni1 P2 C45 C46 59.7(2) . . . . ?
Ni1 P2 C45 C47 -64.9(3) . . . . ?
Ni1 P1 C27 N3 -31.1(8) . . . . ?
Ni1 P1 C28 C29 65.0(14) . . . . ?
Ni1 P1 C28 C30 -59.7(13) . . . . ?
Ni1 P1 C31 C32 175.9(8) . . . . ?
Ni1 P1 C31 C33 46.8(12) . . . . ?
Ni1 P1A C27A N3A -37.0(7) . . . . ?
Ni1 P1A C28A C29A 67.2(10) . . . . ?
Ni1 P1A C28A C30A -55.9(11) . . . . ?
Ni1 P1A C31A C32A 173.8(7) . . . . ?
Ni1 P1A C31A C33A 42.5(9) . . . . ?
Sc1 N4 C40 C35 45.2(4) . . . . ?
Sc1 N4 C40 C39 -135.3(3) . . . . ?
Sc1 N4 C41 P2 -62.6(2) . . . . ?
Sc1 O1 C6 C1 13(2) . . . . ?
Sc1 O1 C6 C7 125.1(18) . . . . ?
Sc1 O1 C6 C13 -116.6(16) . . . . ?
Sc1 N1 C1 C2 161.5(19) . . . . ?
Sc1 N1 C1 C6 -22(3) . . . . ?
Sc1 N1 C5 C4 -159.1(18) . . . . ?
Sc1 N1 C5 C19 22(3) . . . . ?
Sc1 N2 C19 C5 24.5(14) . . . . ?
Sc1 N2 C20 C21 -71.4(12) . . . . ?
Sc1 N2 C34 C35 60.5(17) . . . . ?
Sc1 N3 C26 C21 -44.5(14) . . . . ?
Sc1 N3 C26 C25 134.4(11) . . . . ?
Sc1 N3 C27 P1 64.5(9) . . . . ?
Sc1 O1A C6A C1A 3.1(18) . . . . ?
Sc1 O1A C6A C7A 119.0(15) . . . . ?
Sc1 O1A C6A C13A -116.4(14) . . . . ?
Sc1 N1A C1A C2A 166.8(14) . . . . ?
Sc1 N1A C1A C6A -18(2) . . . . ?
Sc1 N1A C5A C4A -164.0(14) . . . . ?
Sc1 N1A C5A C19A 23(2) . . . . ?
Sc1 N2A C19A C5A 29.0(10) . . . . ?
Sc1 N2A C20A C21A -66.5(9) . . . . ?
Sc1 N2A C34A C35 75.6(11) . . . . ?
Sc1 N3A C26A C21A -58.2(11) . . . . ?
Sc1 N3A C26A C25A 123.1(9) . . . . ?
Sc1 N3A C27A P1A 65.3(6) . . . . ?
C35 C36 C37 C38 1.7(7) . . . . ?
C36 C35 C40 N4 -179.7(3) . . . . ?
C36 C35 C40 C39 0.8(5) . . . . ?
C36 C35 C34 N2 120.6(16) . . . . ?
C36 C35 C34A N2A 116.3(10) . . . . ?
C36 C37 C38 C39 -1.1(7) . . . . ?
C37 C38 C39 C40 0.3(6) . . . . ?
C38 C39 C40 N4 -179.7(3) . . . . ?
C38 C39 C40 C35 -0.2(5) . . . . ?
C40 N4 C41 P2 135.2(2) . . . . ?
C40 C35 C36 C37 -1.6(6) . . . . ?
C40 C35 C34 N2 -52.4(18) . . . . ?
C40 C35 C34A N2A -69.3(11) . . . . ?
C41 P2 C42 C43 -61.7(3) . . . . ?
C41 P2 C42 C44 64.8(2) . . . . ?
C41 P2 C45 C46 -73.7(3) . . . . ?
C41 P2 C45 C47 161.8(3) . . . . ?
C41 N4 C40 C35 -157.5(3) . . . . ?
C41 N4 C40 C39 22.0(4) . . . . ?
C42 P2 C41 N4 -95.1(2) . . . . ?
C42 P2 C45 C46 -178.6(2) . . . . ?
C42 P2 C45 C47 56.9(3) . . . . ?
C45 P2 C41 N4 158.6(2) . . . . ?
C45 P2 C42 C43 43.5(3) . . . . ?
C45 P2 C42 C44 170.0(2) . . . . ?
O1 C6 C7 C8 -16(4) . . . . ?
O1 C6 C7 C12 162(2) . . . . ?
O1 C6 C13 C14 116.8(19) . . . . ?
O1 C6 C13 C18 -66.1(19) . . . . ?
N1 C1 C2 C3 0(3) . . . . ?
N1 C1 C6 O1 8(3) . . . . ?
N1 C1 C6 C7 -110(2) . . . . ?
N1 C1 C6 C13 137(2) . . . . ?
N1 C5 C19 N2 -30(2) . . . . ?
N2 C20 C21 C22 -107.0(14) . . . . ?
N2 C20 C21 C26 74.6(15) . . . . ?
C1 N1 C5 C4 0(4) . . . . ?
C1 N1 C5 C19 -179(2) . . . . ?
C1 C2 C3 C4 -1(2) . . . . ?
C1 C6 C7 C8 100(3) . . . . ?
C1 C6 C7 C12 -82(2) . . . . ?
C1 C6 C13 C14 -10(2) . . . . ?
C1 C6 C13 C18 166.8(16) . . . . ?
C2 C1 C6 O1 -175(2) . . . . ?
C2 C1 C6 C7 67(2) . . . . ?
C2 C1 C6 C13 -46(3) . . . . ?
C2 C3 C4 C5 2(2) . . . . ?
C3 C4 C5 N1 -1(3) . . . . ?
C3 C4 C5 C19 177.3(18) . . . . ?
C4 C5 C19 N2 151.3(19) . . . . ?
C5 N1 C1 C2 1(4) . . . . ?
C5 N1 C1 C6 178(2) . . . . ?
C6 C1 C2 C3 -176.7(19) . . . . ?
C6 C7 C8 C9 -180(2) . . . . ?
C6 C7 C12 C11 179.0(18) . . . . ?
C6 C13 C14 C15 -177.6(15) . . . . ?
C6 C13 C18 C17 172.4(13) . . . . ?
C7 C6 C13 C14 -121.7(19) . . . . ?
C7 C6 C13 C18 55(2) . . . . ?
C7 C8 C9 C10 0(3) . . . . ?
C8 C7 C12 C11 -3(4) . . . . ?
C8 C9 C10 C11 -1(2) . . . . ?
C9 C10 C11 C12 0(2) . . . . ?
C10 C11 C12 C7 2(3) . . . . ?
C12 C7 C8 C9 2(5) . . . . ?
C13 C6 C7 C8 -140(3) . . . . ?
C13 C6 C7 C12 38(3) . . . . ?
C13 C14 C15 C16 2(2) . . . . ?
C14 C13 C18 C17 -10(2) . . . . ?
C14 C15 C16 C17 -5(2) . . . . ?
C15 C16 C17 C18 0(2) . . . . ?
C16 C17 C18 C13 8(2) . . . . ?
C18 C13 C14 C15 5(2) . . . . ?
C19 N2 C20 C21 49.3(14) . . . . ?
C19 N2 C34 C35 -62.3(19) . . . . ?
C20 N2 C19 C5 -89.9(15) . . . . ?
C20 N2 C34 C35 175.3(14) . . . . ?
C20 C21 C22 C23 -179.3(12) . . . . ?
C20 C21 C26 N3 -5.7(16) . . . . ?
C20 C21 C26 C25 175.3(11) . . . . ?
C21 C22 C23 C24 5.2(19) . . . . ?
C22 C21 C26 N3 175.9(12) . . . . ?
C22 C21 C26 C25 -3.0(16) . . . . ?
C22 C23 C24 C25 -5.3(17) . . . . ?
C23 C24 C25 C26 1.2(15) . . . . ?
C24 C25 C26 N3 -176.0(11) . . . . ?
C24 C25 C26 C21 2.9(15) . . . . ?
C26 N3 C27 P1 -138.3(9) . . . . ?
C26 C21 C22 C23 -0.9(18) . . . . ?
C27 P1 C28 C29 -63.2(14) . . . . ?
C27 P1 C28 C30 172.0(12) . . . . ?
C27 P1 C31 C32 -56.7(10) . . . . ?
C27 P1 C31 C33 174.2(11) . . . . ?
C27 N3 C26 C21 161.6(10) . . . . ?
C27 N3 C26 C25 -19.5(16) . . . . ?
C28 P1 C27 N3 93.6(9) . . . . ?
C28 P1 C31 C32 47.7(11) . . . . ?
C28 P1 C31 C33 -81.4(12) . . . . ?
C31 P1 C27 N3 -157.2(8) . . . . ?
C31 P1 C28 C29 -164.7(13) . . . . ?
C31 P1 C28 C30 70.5(13) . . . . ?
C34 C35 C36 C37 -174.6(7) . . . . ?
C34 C35 C40 N4 -6.7(8) . . . . ?
C34 C35 C40 C39 173.7(7) . . . . ?
C34 N2 C19 C5 144.4(14) . . . . ?
C34 N2 C20 C21 170.9(14) . . . . ?
O1A C6A C7A C8A -32(3) . . . . ?
O1A C6A C7A C12A 160(2) . . . . ?
O1A C6A C13A C14A 104.6(14) . . . . ?
O1A C6A C13A C18A -60.6(14) . . . . ?
N1A C1A C2A C3A -2(3) . . . . ?
N1A C1A C6A O1A 11(2) . . . . ?
N1A C1A C6A C7A -109.0(19) . . . . ?
N1A C1A C6A C13A 121.7(19) . . . . ?
N1A C5A C19A N2A -34.2(19) . . . . ?
N2A C20A C21A C22A -112.7(10) . . . . ?
N2A C20A C21A C26A 65.1(11) . . . . ?
C1A N1A C5A C4A 4(3) . . . . ?
C1A N1A C5A C19A -169(2) . . . . ?
C1A C2A C3A C4A 4.6(18) . . . . ?
C1A C6A C7A C8A 84(2) . . . . ?
C1A C6A C7A C12A -84(2) . . . . ?
C1A C6A C13A C14A -9.6(18) . . . . ?
C1A C6A C13A C18A -174.7(12) . . . . ?
C2A C1A C6A O1A -174.5(19) . . . . ?
C2A C1A C6A C7A 66(2) . . . . ?
C2A C1A C6A C13A -64(2) . . . . ?
C2A C3A C4A C5A -2.7(17) . . . . ?
C3A C4A C5A N1A -2(2) . . . . ?
C3A C4A C5A C19A 170.5(14) . . . . ?
C4A C5A C19A N2A 153.2(14) . . . . ?
C5A N1A C1A C2A -2(3) . . . . ?
C5A N1A C1A C6A 173.4(19) . . . . ?
C6A C1A C2A C3A -176.8(16) . . . . ?
C6A C7A C8A C9A -172.8(16) . . . . ?
C6A C7A C12A C11A 171.4(17) . . . . ?
C6A C13A C14A C15A -173.2(11) . . . . ?
C6A C13A C18A C17A 173.8(11) . . . . ?
C7A C6A C13A C14A -133.7(14) . . . . ?
C7A C6A C13A C18A 61.1(18) . . . . ?
C7A C8A C9A C10A 2(3) . . . . ?
C8A C7A C12A C11A 3(3) . . . . ?
C8A C9A C10A C11A -0.5(17) . . . . ?
C9A C10A C11A C12A 0.1(16) . . . . ?
C10A C11A C12A C7A -2(2) . . . . ?
C12A C7A C8A C9A -4(3) . . . . ?
C13A C6A C7A C8A -148(2) . . . . ?
C13A C6A C7A C12A 44(3) . . . . ?
C13A C14A C15A C16A 4.0(17) . . . . ?
C14A C13A C18A C17A 7.6(18) . . . . ?
C14A C15A C16A C17A 0.8(17) . . . . ?
C15A C16A C17A C18A -1.2(16) . . . . ?
C16A C17A C18A C13A -3.2(16) . . . . ?
C18A C13A C14A C15A -7.8(18) . . . . ?
C19A N2A C20A C21A 58.4(10) . . . . ?
C19A N2A C34A C35 -49.7(14) . . . . ?
C20A N2A C19A C5A -96.0(11) . . . . ?
C20A N2A C34A C35 -164.6(11) . . . . ?
C20A C21A C22A C23A 178.7(8) . . . . ?
C20A C21A C26A N3A 0.2(12) . . . . ?
C20A C21A C26A C25A 179.0(9) . . . . ?
C21A C22A C23A C24A 1.4(12) . . . . ?
C22A C21A C26A N3A 178.0(9) . . . . ?
C22A C21A C26A C25A -3.2(12) . . . . ?
C22A C23A C24A C25A -1.3(12) . . . . ?
C23A C24A C25A C26A -1.1(14) . . . . ?
C24A C25A C26A N3A -178.0(10) . . . . ?
C24A C25A C26A C21A 3.4(13) . . . . ?
C26A N3A C27A P1A -144.9(8) . . . . ?
C26A C21A C22A C23A 0.9(12) . . . . ?
C27A P1A C28A C29A -65.4(10) . . . . ?
C27A P1A C28A C30A 171.5(10) . . . . ?
C27A P1A C31A C32A -57.7(8) . . . . ?
C27A P1A C31A C33A 170.9(8) . . . . ?
C27A N3A C26A C21A 157.6(8) . . . . ?
C27A N3A C26A C25A -21.1(13) . . . . ?
C28A P1A C27A N3A 95.2(7) . . . . ?
C28A P1A C31A C32A 44.3(9) . . . . ?
C28A P1A C31A C33A -87.1(9) . . . . ?
C31A P1A C27A N3A -156.9(6) . . . . ?
C31A P1A C28A C29A -171.0(9) . . . . ?
C31A P1A C28A C30A 66.0(11) . . . . ?
C34A C35 C36 C37 172.8(6) . . . . ?
C34A C35 C40 N4 5.8(6) . . . . ?
C34A C35 C40 C39 -173.7(5) . . . . ?
C34A N2A C19A C5A 152.6(11) . . . . ?
C34A N2A C20A C21A 175.8(10) . . . . ?
C48 C49 C50 C51 -8(3) . . . . ?
C49 C48 C53 C52 -2(2) . . . . ?
C49 C50 C51 C52 4(2) . . . . ?
C50 C51 C52 C53 1(2) . . . . ?
C51 C52 C53 C48 -2(2) . . . . ?
C53 C48 C49 C50 7(3) . . . . ?
C54 C55 C56 C57 2.3(15) . . . . ?
C55 C54 C59 C58 -7(2) . . . . ?
C55 C56 C57 C58 5(2) . . . . ?
C56 C57 C58 C59 -13(2) . . . . ?
C57 C58 C59 C54 14(2) . . . . ?
C59 C54 C55 C56 -1.1(16) . . . . ?
C54A C55A C56A C57A -10(3) . . . . ?
C55A C54A C59A C58A 6(2) . . . . ?
C55A C56A C57A C58A 4(3) . . . . ?
C56A C57A C58A C59A 7(3) . . . . ?
C57A C58A C59A C54A -12(2) . . . . ?
C59A C54A C55A C56A 5(3) . . . . ?
C48A C49A C50A C51A -1(2) . . . . ?
C49A C48A C53A C52A -6(2) . . . . ?
C49A C50A C51A C52A -5(2) . . . . ?
C50A C51A C52A C53A 6(2) . . . . ?
C51A C52A C53A C48A 0(2) . . . . ?
C53A C48A C49A C50A 7(2) . . . . ?
